data_7120821
loop_
_publ_author_name
'Wu, Di'
'Li, Yongxin'
'Ganguly, Rakesh'
'Kinjo, Rei'

_publ_section_title
;
 Snapshot of Inorganic Janovsky Complex Analogues featuring a Nucleophilic
 Boron Center
;
_journal_name_full 'Chem. Commun.'
_journal_paper_doi 10.1039/C7CC07616A
_journal_year 2017
_chemical_formula_sum 'C44 H63 B2 Li N2 O6'
_chemical_formula_weight 744.52
_space_group_crystal_system triclinic
_space_group_IT_number 2
_space_group_name_Hall '-P 1'
_space_group_name_H-M_alt 'P -1'
_symmetry_space_group_name_Hall '-P 1'
_symmetry_space_group_name_H-M 'P -1'
_atom_sites_solution_hydrogens geom
_audit_update_record
;
2017-08-15 deposited with the CCDC.
2017-10-25 downloaded from the CCDC.
;
_cell_angle_alpha 79.6457(17)
_cell_angle_beta 87.6737(15)
_cell_angle_gamma 88.4679(17)
_cell_formula_units_Z 8
_cell_length_a 17.0101(4)
_cell_length_b 17.8543(5)
_cell_length_c 28.3178(7)
_cell_measurement_reflns_used 9872
_cell_measurement_temperature 103.(2)
_cell_measurement_theta_max 66.1187
_cell_measurement_theta_min 2.9971
_cell_volume 8451.5(4)
_computing_cell_refinement 'SAINT V8.37A (Bruker AXS Inc., 2015)'
_computing_data_collection 'APEX3 (Bruker AXS Inc., 2016)'
_computing_data_reduction 'SAINT V8.37A (Bruker AXS Inc., 2015)'
_computing_molecular_graphics 'XP (Bruker AXS Inc., 2016)'
_computing_publication_material 'APEX3 (Bruker AXS Inc., 2016)'
_computing_structure_refinement 'SHELXL-2014/7 (Sheldrick, 2014)'
_computing_structure_solution 'XT, VERSION 2014/5'
_diffrn_ambient_temperature 103.(2)
_diffrn_detector_area_resol_mean 8.3333
_diffrn_measured_fraction_theta_full 0.980
_diffrn_measured_fraction_theta_max 0.980
_diffrn_measurement_device_type 'CCD area detector'
_diffrn_measurement_method 'phi and omega scans'
_diffrn_radiation_monochromator 'Multilayer Mirror'
_diffrn_radiation_type CuK\a
_diffrn_radiation_wavelength 1.54178
_diffrn_reflns_av_R_equivalents 0.1677
_diffrn_reflns_av_unetI/netI 0.1575
_diffrn_reflns_limit_h_max 20
_diffrn_reflns_limit_h_min -20
_diffrn_reflns_limit_k_max 21
_diffrn_reflns_limit_k_min -20
_diffrn_reflns_limit_l_max 33
_diffrn_reflns_limit_l_min 0
_diffrn_reflns_number 29269
_diffrn_reflns_theta_full 66.77
_diffrn_reflns_theta_max 66.77
_diffrn_reflns_theta_min 1.59
_diffrn_source 'Incoatec Microfocus Source'
_diffrn_source_type 'Bruker Kappa Duo APEX2'
_exptl_absorpt_coefficient_mu 0.592
_exptl_absorpt_correction_T_max 0.94
_exptl_absorpt_correction_T_min 0.46
_exptl_absorpt_correction_type multi-scan
_exptl_absorpt_process_details 'TWINABS - Bruker AXS scaling for twinned crystals - Version 2012/1'
_exptl_crystal_colour red
_exptl_crystal_density_diffrn 1.170
_exptl_crystal_density_method 'not measured'
_exptl_crystal_description block
_exptl_crystal_F_000 3216
_exptl_crystal_size_max 0.320
_exptl_crystal_size_mid 0.240
_exptl_crystal_size_min 0.100
_refine_diff_density_max 0.557
_refine_diff_density_min -0.500
_refine_ls_extinction_method none
_refine_ls_goodness_of_fit_ref 1.022
_refine_ls_hydrogen_treatment constr
_refine_ls_matrix_type full
_refine_ls_number_parameters 2648
_refine_ls_number_reflns 29269
_refine_ls_number_restraints 3833
_refine_ls_restrained_S_all 0.988
_refine_ls_R_factor_all 0.1391
_refine_ls_R_factor_gt 0.0956
_refine_ls_shift/su_max 0.002
_refine_ls_shift/su_mean 0.000
_refine_ls_structure_factor_coef Fsqd
_refine_ls_weighting_details 'w=1/[\s^2^(Fo^2^)+(0.0815P)^2^+4.2805P] where P=(Fo^2^+2Fc^2^)/3'
_refine_ls_weighting_scheme calc
_refine_ls_wR_factor_gt 0.2395
_refine_ls_wR_factor_ref 0.2796
_reflns_number_gt 18003
_reflns_number_total 29269
_reflns_threshold_expression 'I > 2\s(I)'
_cod_data_source_file c7cc07616a2.cif
_cod_data_source_block cu_rei636s_0m_5
_cod_depositor_comments
;
The following automatic conversions were performed:

'_exptl_absorpt_correction_type' value 'Multi-Scan' changed to
'multi-scan' according to
/home/data/users/saulius/crontab/automatic-downloads/rss-feeds/RSC/lib/dictionaries/cif_core.dic
dictionary named 'cif_core.dic' version 2.4.2 from 2011-04-26.

Automatic conversion script
Id: cif_fix_values 4973 2017-02-22 13:04:09Z antanas 
;
_cod_database_code 7120821

loop_
_space_group_symop_operation_xyz
'x, y, z'
'-x, -y, -z'

loop_
_atom_site_type_symbol
_atom_site_label
_atom_site_fract_x
_atom_site_fract_y
_atom_site_fract_z
_atom_site_U_iso_or_equiv
_atom_site_adp_type
_atom_site_calc_flag
_atom_site_refinement_flags_adp
_atom_site_refinement_flags_occupancy
_atom_site_refinement_flags_posn
_atom_site_occupancy
_atom_site_disorder_assembly
_atom_site_disorder_group
B B1 0.8668(3) 0.0881(3) 0.18427(17) 0.0454(11) Uani d . . . 1.0 . .
B B2 0.9881(3) 0.1459(3) 0.09844(18) 0.0461(11) Uani d . . . 1.0 . .
B B3 0.1325(3) 0.4229(3) 0.32357(17) 0.0441(11) Uani d . . . 1.0 . .
B B4 0.2407(3) 0.3443(3) 0.40825(17) 0.0451(11) Uani d . . . 1.0 . .
B B5 0.7313(3) 0.1558(3) 0.59204(18) 0.0480(11) Uani d . . D 1.0 . .
B B6 0.6095(3) 0.0850(3) 0.6751(2) 0.0523(13) Uani d . . . 1.0 . .
B B7 0.3449(3) 0.4101(3) 0.82818(17) 0.0450(11) Uani d . . D 1.0 . .
B B8 0.4537(3) 0.3485(3) 0.91598(19) 0.0480(11) Uani d . . . 1.0 . .
C C1 0.7777(2) 0.0633(2) 0.17249(15) 0.0465(10) Uani d . . . 1.0 . .
C C2 0.7505(3) 0.0882(2) 0.12605(16) 0.0512(10) Uani d . . . 1.0 . .
H H2 0.7811 0.1236 0.1043 0.061 Uiso calc U . R 1.0 . .
C C3 0.6813(3) 0.0638(3) 0.11056(18) 0.0555(11) Uani d . . . 1.0 . .
H H3 0.6663 0.0808 0.0784 0.067 Uiso calc U . R 1.0 . .
C C4 0.6337(3) 0.0144(3) 0.14211(18) 0.0566(11) Uani d . . . 1.0 . .
H H4 0.5857 -0.0022 0.1319 0.068 Uiso calc U . R 1.0 . .
C C5 0.6572(3) -0.0102(2) 0.18860(17) 0.0533(11) Uani d . . . 1.0 . .
H H5 0.6251 -0.044 0.2105 0.064 Uiso calc U . R 1.0 . .
C C6 0.7273(2) 0.0141(2) 0.20323(16) 0.0492(10) Uani d . . . 1.0 . .
H H6 0.7419 -0.0032 0.2354 0.059 Uiso calc U . R 1.0 . .
C C7 0.8853(3) 0.0800(2) 0.24191(15) 0.0451(10) Uani d . . . 1.0 . .
C C8 0.8302(3) 0.0840(2) 0.27969(16) 0.0496(10) Uani d . . . 1.0 . .
H H8 0.7757 0.0858 0.2732 0.059 Uiso calc U . R 1.0 . .
C C9 0.8525(3) 0.0853(3) 0.32621(16) 0.0574(12) Uani d . . . 1.0 . .
H H9 0.8133 0.0883 0.3507 0.069 Uiso calc U . R 1.0 . .
C C10 0.9309(3) 0.0823(3) 0.33713(17) 0.0605(13) Uani d . . . 1.0 . .
H H10 0.9461 0.0831 0.3689 0.073 Uiso calc U . R 1.0 . .
C C11 0.9871(3) 0.0780(3) 0.30065(17) 0.0575(12) Uani d . . . 1.0 . .
H H11 1.0414 0.076 0.3075 0.069 Uiso calc U . R 1.0 . .
C C12 0.9645(3) 0.0767(2) 0.25463(16) 0.0478(10) Uani d . . . 1.0 . .
H H12 1.0042 0.0734 0.2305 0.057 Uiso calc U . R 1.0 . .
C C13 0.9149(3) -0.0878(2) 0.21831(16) 0.0541(11) Uani d . . . 1.0 . .
H H13A 0.9537 -0.0711 0.2387 0.081 Uiso calc U . R 1.0 . .
H H13B 0.9203 -0.143 0.2199 0.081 Uiso calc U . R 1.0 . .
H H13C 0.8618 -0.0753 0.2297 0.081 Uiso calc U . R 1.0 . .
C C14 0.9287(3) -0.0474(2) 0.16659(16) 0.0495(10) Uani d . . . 1.0 . .
C C15 0.8707(3) -0.0740(3) 0.13314(17) 0.0570(11) Uani d . . . 1.0 . .
H H15A 0.8167 -0.0655 0.1447 0.085 Uiso calc U . R 1.0 . .
H H15B 0.8797 -0.1284 0.1329 0.085 Uiso calc U . R 1.0 . .
H H15C 0.8788 -0.0451 0.1005 0.085 Uiso calc U . R 1.0 . .
C C16 1.0123(3) -0.0596(2) 0.14774(17) 0.0565(12) Uani d . . . 1.0 . .
H H16A 1.0503 -0.0624 0.1736 0.068 Uiso calc U . R 1.0 . .
H H16B 1.0168 -0.1071 0.1343 0.068 Uiso calc U . R 1.0 . .
C C17 0.9792(2) 0.0655(2) 0.12351(15) 0.0443(9) Uani d . . . 1.0 . .
C C18 0.9322(2) 0.1944(2) 0.12182(14) 0.0417(9) Uani d . . . 1.0 . .
C C19 0.8468(3) 0.2413(2) 0.17574(16) 0.0479(10) Uani d . . . 1.0 . .
C C20 0.7606(3) 0.2356(2) 0.19126(17) 0.0538(11) Uani d . . . 1.0 . .
H H20A 0.73 0.2251 0.1647 0.081 Uiso calc U . R 1.0 . .
H H20B 0.7422 0.2838 0.2002 0.081 Uiso calc U . R 1.0 . .
H H20C 0.7539 0.1943 0.2189 0.081 Uiso calc U . R 1.0 . .
C C21 0.8969(3) 0.2631(2) 0.21482(16) 0.0538(11) Uani d . . . 1.0 . .
H H21A 0.8919 0.2244 0.244 0.081 Uiso calc U . R 1.0 . .
H H21B 0.8788 0.3126 0.2219 0.081 Uiso calc U . R 1.0 . .
H H21C 0.9522 0.2662 0.2036 0.081 Uiso calc U . R 1.0 . .
C C22 0.8585(2) 0.2990(2) 0.12991(15) 0.0478(10) Uani d . . . 1.0 . .
H H22A 0.8128 0.3004 0.1092 0.057 Uiso calc U . R 1.0 . .
H H22B 0.8658 0.3506 0.1371 0.057 Uiso calc U . R 1.0 . .
C C23 1.0440(2) 0.1749(2) 0.05367(15) 0.0468(10) Uani d . . . 1.0 . .
C C24 1.0848(3) 0.1258(3) 0.02712(18) 0.0584(12) Uani d . . . 1.0 . .
H H24 1.0823 0.0725 0.0384 0.07 Uiso calc U . R 1.0 . .
C C25 1.1287(3) 0.1517(3) -0.01499(18) 0.0630(13) Uani d . . . 1.0 . .
H H25 1.1549 0.116 -0.0316 0.076 Uiso calc U . R 1.0 . .
C C26 1.1343(3) 0.2281(3) -0.03259(18) 0.0619(13) Uani d . . . 1.0 . .
H H26 1.1629 0.2458 -0.0618 0.074 Uiso calc U . R 1.0 . .
C C27 1.0975(2) 0.2786(3) -0.00695(17) 0.0552(11) Uani d . . . 1.0 . .
H H27 1.1019 0.3318 -0.0181 0.066 Uiso calc U . R 1.0 . .
C C28 1.0542(2) 0.2524(3) 0.03492(16) 0.0499(10) Uani d . . . 1.0 . .
H H28 1.0301 0.2889 0.0518 0.06 Uiso calc U . R 1.0 . .
C C29 0.1627(2) 0.4273(2) 0.26705(15) 0.0462(10) Uani d . . . 1.0 . .
C C30 0.1142(3) 0.4288(2) 0.22766(16) 0.0526(11) Uani d . . . 1.0 . .
H H30 0.0589 0.4348 0.2323 0.063 Uiso calc U . R 1.0 . .
C C31 0.1444(3) 0.4218(3) 0.18228(17) 0.0584(12) Uani d . . . 1.0 . .
H H31 0.1097 0.4235 0.1566 0.07 Uiso calc U . R 1.0 . .
C C32 0.2239(3) 0.4123(3) 0.17411(18) 0.0643(13) Uani d . . . 1.0 . .
H H32 0.2443 0.4064 0.1432 0.077 Uiso calc U . R 1.0 . .
C C33 0.2739(3) 0.4113(3) 0.21156(18) 0.0623(13) Uani d . . . 1.0 . .
H H33 0.3291 0.405 0.2065 0.075 Uiso calc U . R 1.0 . .
C C34 0.2430(3) 0.4195(3) 0.25665(17) 0.0528(11) Uani d . . . 1.0 . .
H H34 0.2785 0.4199 0.2817 0.063 Uiso calc U . R 1.0 . .
C C35 0.0445(2) 0.4596(2) 0.33170(15) 0.0446(9) Uani d . . . 1.0 . .
C C36 0.0038(2) 0.5147(2) 0.29917(15) 0.0474(10) Uani d . . . 1.0 . .
H H36 0.0268 0.5316 0.2681 0.057 Uiso calc U . R 1.0 . .
C C37 -0.0690(3) 0.5453(3) 0.31095(17) 0.0530(11) Uani d . . . 1.0 . .
H H37 -0.0942 0.5827 0.2881 0.064 Uiso calc U . R 1.0 . .
C C38 -0.1048(3) 0.5218(3) 0.35530(18) 0.0545(11) Uani d . . . 1.0 . .
H H38 -0.1546 0.5425 0.3632 0.065 Uiso calc U . R 1.0 . .
C C39 -0.0669(3) 0.4673(2) 0.38845(17) 0.0526(11) Uani d . . . 1.0 . .
H H39 -0.0906 0.4505 0.4194 0.063 Uiso calc U . R 1.0 . .
C C40 0.0052(3) 0.4377(2) 0.37632(16) 0.0478(10) Uani d . . . 1.0 . .
H H40 0.0297 0.4002 0.3995 0.057 Uiso calc U . R 1.0 . .
C C41 0.1991(3) 0.5906(2) 0.29509(16) 0.0526(11) Uani d . . . 1.0 . .
H H41A 0.2408 0.5714 0.2752 0.079 Uiso calc U . R 1.0 . .
H H41B 0.2069 0.6448 0.2949 0.079 Uiso calc U . R 1.0 . .
H H41C 0.1478 0.5838 0.2821 0.079 Uiso calc U . R 1.0 . .
C C42 0.2022(2) 0.5469(2) 0.34624(15) 0.0463(10) Uani d . . . 1.0 . .
C C43 0.1408(3) 0.5788(2) 0.37891(16) 0.0514(10) Uani d . . . 1.0 . .
H H43A 0.0884 0.5768 0.3661 0.077 Uiso calc U . R 1.0 . .
H H43B 0.153 0.6317 0.3802 0.077 Uiso calc U . R 1.0 . .
H H43C 0.1418 0.5482 0.4113 0.077 Uiso calc U . R 1.0 . .
C C44 0.2833(2) 0.5486(2) 0.36661(16) 0.0489(10) Uani d . . . 1.0 . .
H H44A 0.325 0.5501 0.341 0.059 Uiso calc U . R 1.0 . .
H H44B 0.2882 0.5934 0.3823 0.059 Uiso calc U . R 1.0 . .
C C45 0.2402(2) 0.4262(2) 0.38578(14) 0.0423(9) Uani d . . . 1.0 . .
C C46 0.1801(2) 0.3052(2) 0.38520(14) 0.0448(9) Uani d . . . 1.0 . .
C C47 0.0936(2) 0.2739(2) 0.33143(16) 0.0463(10) Uani d . . . 1.0 . .
C C48 0.1441(3) 0.2444(2) 0.29256(16) 0.0533(11) Uani d . . . 1.0 . .
H H48A 0.1499 0.2849 0.2644 0.08 Uiso calc U . R 1.0 . .
H H48B 0.1187 0.2007 0.2835 0.08 Uiso calc U . R 1.0 . .
H H48C 0.1961 0.2287 0.3049 0.08 Uiso calc U . R 1.0 . .
C C49 0.0108(3) 0.2924(3) 0.31481(18) 0.0563(11) Uani d . . . 1.0 . .
H H49A -0.0215 0.3087 0.3408 0.085 Uiso calc U . R 1.0 . .
H H49B -0.0119 0.2471 0.3062 0.085 Uiso calc U . R 1.0 . .
H H49C 0.012 0.3335 0.2867 0.085 Uiso calc U . R 1.0 . .
C C50 0.0932(2) 0.2150(2) 0.37708(16) 0.0491(10) Uani d . . . 1.0 . .
H H50A 0.0466 0.2221 0.3981 0.059 Uiso calc U . R 1.0 . .
H H50B 0.0931 0.1628 0.3698 0.059 Uiso calc U . R 1.0 . .
C C51 0.2923(3) 0.3062(2) 0.45107(15) 0.0500(10) Uani d . . . 1.0 . .
C C52 0.3383(3) 0.3478(3) 0.47737(16) 0.0522(11) Uani d . . . 1.0 . .
H H52 0.3412 0.4014 0.4674 0.063 Uiso calc U . R 1.0 . .
C C53 0.3795(3) 0.3137(3) 0.51713(17) 0.0594(12) Uani d . . . 1.0 . .
H H53 0.4087 0.3444 0.534 0.071 Uiso calc U . R 1.0 . .
C C54 0.3786(3) 0.2363(3) 0.53254(18) 0.0628(13) Uani d . . . 1.0 . .
H H54 0.406 0.2129 0.5601 0.075 Uiso calc U . R 1.0 . .
C C55 0.3367(3) 0.1936(3) 0.50681(19) 0.0717(15) Uani d . . . 1.0 . .
H H55 0.3367 0.1398 0.5163 0.086 Uiso calc U . R 1.0 . .
C C56 0.2948(3) 0.2268(3) 0.46762(17) 0.0601(12) Uani d . . . 1.0 . .
H H56 0.2664 0.195 0.4511 0.072 Uiso calc U . R 1.0 . .
C C57 0.6284(3) 0.0814(2) 0.73192(17) 0.0534(11) Uani d . . . 1.0 . .
C C58 0.5718(3) 0.0823(3) 0.7695(2) 0.0648(14) Uani d . . . 1.0 . .
H H58 0.5179 0.0789 0.7627 0.078 Uiso calc U . R 1.0 . .
C C59 0.5905(4) 0.0880(3) 0.8157(2) 0.0761(16) Uani d . . . 1.0 . .
H H59 0.55 0.0894 0.8396 0.091 Uiso calc U . R 1.0 . .
C C60 0.6685(4) 0.0914(3) 0.8268(2) 0.0772(16) Uani d . . . 1.0 . .
H H60 0.6821 0.094 0.8587 0.093 Uiso calc U . R 1.0 . .
C C61 0.7266(3) 0.0911(3) 0.7912(2) 0.0734(15) Uani d . . . 1.0 . .
H H61 0.7804 0.0947 0.7983 0.088 Uiso calc U . R 1.0 . .
C C62 0.7060(3) 0.0854(3) 0.74494(18) 0.0608(13) Uani d . . . 1.0 . .
H H62 0.7468 0.0843 0.7211 0.073 Uiso calc U . R 1.0 . .
C C63 0.5238(2) 0.0508(2) 0.66599(18) 0.0537(11) Uani d . . . 1.0 . .
C C64 0.4816(3) -0.0037(3) 0.6981(2) 0.0615(13) Uani d . . . 1.0 . .
H H64 0.501 -0.0199 0.7294 0.074 Uiso calc U . R 1.0 . .
C C65 0.4131(3) -0.0353(3) 0.6868(2) 0.0688(15) Uani d . . . 1.0 . .
H H65 0.3869 -0.0724 0.7099 0.083 Uiso calc U . R 1.0 . .
C C66 0.3826(3) -0.0127(3) 0.6417(2) 0.0684(15) Uani d . . . 1.0 . .
H H66 0.3355 -0.0339 0.6335 0.082 Uiso calc U . R 1.0 . .
C C67 0.4228(3) 0.0422(3) 0.6084(2) 0.0641(13) Uani d . . . 1.0 . .
H H67 0.4031 0.0581 0.5771 0.077 Uiso calc U . R 1.0 . .
C C68 0.4905(2) 0.0729(3) 0.62074(19) 0.0568(12) Uani d . . . 1.0 . .
H H68 0.5159 0.1108 0.5978 0.068 Uiso calc U . R 1.0 . .
C C69 0.4861(2) 0.2242(3) 0.67966(17) 0.0535(11) Uani d . . . 1.0 . .
H H69A 0.4589 0.2086 0.6533 0.08 Uiso calc U . R 1.0 . .
H H69B 0.4621 0.2716 0.6868 0.08 Uiso calc U . R 1.0 . .
H H69C 0.4817 0.1843 0.7083 0.08 Uiso calc U . R 1.0 . .
C C70 0.5722(2) 0.2368(2) 0.66521(17) 0.0484(10) Uani d . . . 1.0 . .
C C71 0.6164(3) 0.2635(3) 0.70593(17) 0.0545(11) Uani d . . . 1.0 . .
H H71A 0.6133 0.2242 0.7349 0.082 Uiso calc U . R 1.0 . .
H H71B 0.592 0.3109 0.7128 0.082 Uiso calc U . R 1.0 . .
H H71C 0.6716 0.2721 0.6958 0.082 Uiso calc U . R 1.0 . .
C C72 0.5814(2) 0.2951(2) 0.61985(16) 0.0495(10) Uani d . . . 1.0 . .
H H72A 0.5388 0.2911 0.5977 0.059 Uiso calc U . R 1.0 . .
H H72B 0.5806 0.3473 0.6271 0.059 Uiso calc U . R 1.0 . .
C C73 0.6681(2) 0.1989(2) 0.61423(15) 0.0441(9) Uani d . . . 1.0 . .
C C74 0.7275(2) 0.0741(2) 0.61431(17) 0.0475(10) Uani d . . . 1.0 . .
C C75 0.6844(3) -0.0434(2) 0.65459(19) 0.0571(12) Uani d . . . 1.0 . .
C C76 0.6763(3) -0.0860(3) 0.7064(2) 0.0677(14) Uani d . . . 1.0 . .
H H76A 0.7135 -0.0656 0.7262 0.102 Uiso calc U . R 1.0 . .
H H76B 0.6879 -0.1403 0.7073 0.102 Uiso calc U . R 1.0 . .
H H76C 0.6225 -0.0794 0.7189 0.102 Uiso calc U . R 1.0 . .
C C77 0.6284(3) -0.0753(3) 0.6224(2) 0.0644(13) Uani d . . . 1.0 . .
H H77A 0.5742 -0.0711 0.6348 0.097 Uiso calc U . R 1.0 . .
H H77B 0.6421 -0.1289 0.6221 0.097 Uiso calc U . R 1.0 . .
H H77C 0.6333 -0.0462 0.5896 0.097 Uiso calc U . R 1.0 . .
C C78 0.7686(3) -0.0496(2) 0.63483(19) 0.0571(12) Uani d . . . 1.0 . .
H H78A 0.8067 -0.0525 0.6606 0.069 Uiso calc U . R 1.0 . .
H H78B 0.7758 -0.0951 0.6195 0.069 Uiso calc U . R 1.0 . .
C C79 0.7854(8) 0.1896(8) 0.5477(5) 0.045(2) Uani d U P D 0.519(13) A 1
C C80 0.8196(6) 0.1498(6) 0.5119(4) 0.051(2) Uani d U P . 0.519(13) A 1
H H80 0.8097 0.097 0.5149 0.061 Uiso calc U P R 0.519(13) A 1
C C81 0.8667(7) 0.1842(6) 0.4729(4) 0.053(2) Uani d U P . 0.519(13) A 1
H H81 0.8892 0.1537 0.4514 0.064 Uiso calc U P R 0.519(13) A 1
C C82 0.8816(7) 0.2607(6) 0.4646(4) 0.053(2) Uani d U P . 0.519(13) A 1
H H82 0.9111 0.2844 0.437 0.064 Uiso calc U P R 0.519(13) A 1
C C83 0.8515(9) 0.3007(7) 0.4982(6) 0.050(2) Uani d U P . 0.519(13) A 1
H H83 0.8631 0.3532 0.4948 0.06 Uiso calc U P R 0.519(13) A 1
C C84 0.8051(10) 0.2681(8) 0.5368(7) 0.0453(19) Uani d U P . 0.519(13) A 1
H H84 0.7845 0.3002 0.5579 0.054 Uiso calc U P R 0.519(13) A 1
C C79A 0.7969(7) 0.1947(7) 0.5526(5) 0.046(2) Uani d U P DG 0.481(13) A 2
C C80A 0.8442(6) 0.1481(5) 0.5285(4) 0.050(2) Uani d U P G 0.481(13) A 2
H H80A 0.8403 0.0943 0.5367 0.061 Uiso calc U P R 0.481(13) A 2
C C81A 0.8972(6) 0.1802(5) 0.4923(4) 0.052(2) Uani d U P G 0.481(13) A 2
H H81A 0.9296 0.1483 0.4758 0.062 Uiso calc U P R 0.481(13) A 2
C C82A 0.9030(6) 0.2588(5) 0.4803(4) 0.050(2) Uani d U P G 0.481(13) A 2
H H82A 0.9392 0.2808 0.4556 0.06 Uiso calc U P R 0.481(13) A 2
C C83A 0.8557(9) 0.3055(5) 0.5045(6) 0.050(2) Uani d U P G 0.481(13) A 2
H H83A 0.8596 0.3593 0.4963 0.06 Uiso calc U P R 0.481(13) A 2
C C84A 0.8026(10) 0.2734(7) 0.5406(6) 0.046(2) Uani d U P G 0.481(13) A 2
H H84A 0.7703 0.3053 0.5571 0.055 Uiso calc U P R 0.481(13) A 2
C C85 0.3789(12) 0.4223(16) 0.7726(5) 0.051(2) Uani d U P D 0.49(3) B 1
C C86 0.4599(11) 0.4329(13) 0.7612(6) 0.049(2) Uani d U P D 0.49(3) B 1
H H86 0.4929 0.4346 0.7873 0.059 Uiso calc U P R 0.49(3) B 1
C C87 0.4959(9) 0.4411(9) 0.7161(6) 0.052(2) Uani d U P D 0.49(3) B 1
H H87 0.5511 0.4479 0.7118 0.063 Uiso calc U P R 0.49(3) B 1
C C88 0.4491(11) 0.4393(9) 0.6765(5) 0.055(3) Uani d U P D 0.49(3) B 1
H H88 0.4718 0.4465 0.6448 0.066 Uiso calc U P R 0.49(3) B 1
C C89 0.3684(11) 0.4266(10) 0.6847(5) 0.054(2) Uani d U P D 0.49(3) B 1
H H89 0.3357 0.4236 0.6587 0.065 Uiso calc U P R 0.49(3) B 1
C C90 0.3366(10) 0.4184(15) 0.7315(6) 0.052(2) Uani d U P D 0.49(3) B 1
H H90 0.2818 0.4094 0.736 0.062 Uiso calc U P R 0.49(3) B 1
C C85A 0.3881(10) 0.4232(15) 0.7737(4) 0.049(2) Uani d U P DG 0.51(3) B 2
C C86A 0.4685(10) 0.4359(12) 0.7727(4) 0.049(2) Uani d U P DG 0.51(3) B 2
H H86A 0.4942 0.4364 0.8018 0.059 Uiso calc U P R 0.51(3) B 2
C C87A 0.5111(8) 0.4478(8) 0.7292(5) 0.051(2) Uani d U P DG 0.51(3) B 2
H H87A 0.566 0.4565 0.7285 0.061 Uiso calc U P R 0.51(3) B 2
C C88A 0.4734(10) 0.4471(7) 0.6867(4) 0.051(2) Uani d U P DG 0.51(3) B 2
H H88A 0.5025 0.4553 0.6569 0.061 Uiso calc U P R 0.51(3) B 2
C C89A 0.3930(10) 0.4345(9) 0.6877(4) 0.051(2) Uani d U P DG 0.51(3) B 2
H H89A 0.3672 0.434 0.6586 0.061 Uiso calc U P R 0.51(3) B 2
C C90A 0.3504(9) 0.4225(13) 0.7312(5) 0.051(2) Uani d U P DG 0.51(3) B 2
H H90A 0.2954 0.4138 0.7318 0.061 Uiso calc U P R 0.51(3) B 2
C C91 0.2508(2) 0.4350(2) 0.83217(15) 0.0426(9) Uani d . . . 1.0 . .
C C92 0.2091(2) 0.4129(2) 0.87543(15) 0.0457(10) Uani d . . . 1.0 . .
H H92 0.2338 0.3781 0.9 0.055 Uiso calc U . R 1.0 . .
C C93 0.1334(2) 0.4389(2) 0.88478(17) 0.0502(10) Uani d . . . 1.0 . .
H H93 0.1081 0.4229 0.9153 0.06 Uiso calc U . R 1.0 . .
C C94 0.0945(2) 0.4889(2) 0.84879(17) 0.0507(10) Uani d . . . 1.0 . .
H H94 0.0427 0.5075 0.8545 0.061 Uiso calc U . R 1.0 . .
C C95 0.1334(2) 0.5102(2) 0.80494(16) 0.0475(10) Uani d . . . 1.0 . .
H H95 0.1075 0.5428 0.7798 0.057 Uiso calc U . R 1.0 . .
C C96 0.2089(2) 0.4850(2) 0.79696(15) 0.0433(9) Uani d . . . 1.0 . .
H H96 0.2342 0.5018 0.7665 0.052 Uiso calc U . R 1.0 . .
C C97 0.3842(3) 0.5867(3) 0.80407(19) 0.0613(13) Uani d . . . 1.0 . .
H H97A 0.4314 0.5729 0.7862 0.092 Uiso calc U . R 1.0 . .
H H97B 0.3837 0.6415 0.8044 0.092 Uiso calc U . R 1.0 . .
H H97C 0.3372 0.5739 0.7885 0.092 Uiso calc U . R 1.0 . .
C C98 0.3133(3) 0.5661(3) 0.88469(19) 0.0589(12) Uani d . . . 1.0 . .
H H98A 0.265 0.5589 0.8685 0.088 Uiso calc U . R 1.0 . .
H H98B 0.3171 0.6198 0.8876 0.088 Uiso calc U . R 1.0 . .
H H98C 0.3124 0.5344 0.9168 0.088 Uiso calc U . R 1.0 . .
C C99 0.3848(3) 0.5432(2) 0.85520(18) 0.0530(11) Uani d . . . 1.0 . .
C C100 0.4601(3) 0.5571(3) 0.8795(2) 0.0637(13) Uani d . . . 1.0 . .
H H10A 0.5045 0.5671 0.8558 0.076 Uiso calc U . R 1.0 . .
H H10B 0.4531 0.6008 0.8965 0.076 Uiso calc U . R 1.0 . .
C C101 0.4388(2) 0.4298(3) 0.89495(16) 0.0477(10) Uani d . . . 1.0 . .
C C102 0.4045(2) 0.3004(2) 0.89090(14) 0.0430(9) Uani d . . . 1.0 . .
C C103 0.3327(2) 0.2567(2) 0.83412(15) 0.0427(9) Uani d . . . 1.0 . .
C C104 0.3941(2) 0.2386(2) 0.79633(16) 0.0496(10) Uani d . . . 1.0 . .
H H10C 0.3932 0.2793 0.768 0.074 Uiso calc U . R 1.0 . .
H H10D 0.3817 0.1901 0.787 0.074 Uiso calc U . R 1.0 . .
H H10E 0.4465 0.2348 0.8098 0.074 Uiso calc U . R 1.0 . .
C C105 0.2498(2) 0.2625(2) 0.81536(16) 0.0478(10) Uani d . . . 1.0 . .
H H10F 0.2122 0.2712 0.841 0.072 Uiso calc U . R 1.0 . .
H H10G 0.2375 0.2149 0.8047 0.072 Uiso calc U . R 1.0 . .
H H10H 0.2465 0.3049 0.7882 0.072 Uiso calc U . R 1.0 . .
C C106 0.3388(2) 0.1970(2) 0.87904(15) 0.0468(10) Uani d . . . 1.0 . .
H H10I 0.2896 0.195 0.899 0.056 Uiso calc U . R 1.0 . .
H H10J 0.3503 0.146 0.871 0.056 Uiso calc U . R 1.0 . .
C C107 0.5145(2) 0.3172(3) 0.95540(16) 0.0513(11) Uani d . . . 1.0 . .
C C108 0.5594(3) 0.3653(3) 0.97809(18) 0.0607(12) Uani d . . . 1.0 . .
H H108 0.5499 0.4188 0.9706 0.073 Uiso calc U . R 1.0 . .
C C109 0.6160(3) 0.3382(3) 1.0106(2) 0.0704(14) Uani d . . . 1.0 . .
H H109 0.6448 0.3732 1.0244 0.085 Uiso calc U . R 1.0 . .
C C110 0.6317(3) 0.2611(3) 1.0235(2) 0.0780(17) Uani d . . . 1.0 . .
H H110 0.6706 0.2428 1.0461 0.094 Uiso calc U . R 1.0 . .
C C111 0.5896(3) 0.2112(3) 1.0027(2) 0.085(2) Uani d . . . 1.0 . .
H H111 0.5995 0.1579 1.0109 0.103 Uiso calc U . R 1.0 . .
C C112 0.5324(3) 0.2394(3) 0.96961(19) 0.0664(14) Uani d . . . 1.0 . .
H H112 0.5041 0.2039 0.956 0.08 Uiso calc U . R 1.0 . .
C C113 0.7160(3) 0.3990(3) 0.8718(3) 0.0875(19) Uani d . . . 1.0 . .
H H11A 0.7573 0.4297 0.8524 0.105 Uiso calc U . R 1.0 . .
H H11B 0.7062 0.4187 0.9021 0.105 Uiso calc U . R 1.0 . .
C C114 0.6423(3) 0.4032(3) 0.8446(2) 0.0792(17) Uani d . . . 1.0 . .
H H11C 0.5957 0.41 0.8657 0.095 Uiso calc U . R 1.0 . .
H H11D 0.6437 0.4461 0.8171 0.095 Uiso calc U . R 1.0 . .
C C115 0.6396(4) 0.3290(4) 0.8277(3) 0.0899(19) Uani d . . . 1.0 . .
H H11E 0.6672 0.3317 0.796 0.108 Uiso calc U . R 1.0 . .
H H11F 0.5847 0.3133 0.8255 0.108 Uiso calc U . R 1.0 . .
C C116 0.6819(3) 0.2754(3) 0.8662(2) 0.0797(16) Uani d . . . 1.0 . .
H H11G 0.645 0.255 0.893 0.096 Uiso calc U . R 1.0 . .
H H11H 0.7065 0.2323 0.853 0.096 Uiso calc U . R 1.0 . .
O O10 0.91440(19) 0.3023(2) 0.86059(12) 0.0729(10) Uani d . . D 1.0 . .
C C117 0.8968(3) 0.3239(4) 0.81060(16) 0.0765(16) Uani d . . D 1.0 . .
H H11I 0.8922 0.38 0.8014 0.092 Uiso calc U . R 1.0 . .
H H11J 0.8468 0.3013 0.8038 0.092 Uiso calc U . R 1.0 . .
C C118 0.9639(3) 0.2938(3) 0.78407(16) 0.0574(11) Uani d . . D 1.0 . .
H H11K 0.9703 0.3229 0.751 0.069 Uiso calc U . R 1.0 . .
H H11L 0.9577 0.2392 0.7828 0.069 Uiso calc U . R 1.0 . .
C C119 1.0325(3) 0.3057(3) 0.81437(18) 0.0658(13) Uani d . . D 1.0 . .
H H11M 1.0769 0.2703 0.81 0.079 Uiso calc U . R 1.0 . .
H H11N 1.051 0.3587 0.8064 0.079 Uiso calc U . R 1.0 . .
C C120 0.9976(3) 0.2886(3) 0.86451(17) 0.0607(12) Uani d . . D 1.0 . .
H H12A 1.0087 0.235 0.8792 0.073 Uiso calc U . R 1.0 . .
H H12B 1.0199 0.3221 0.8846 0.073 Uiso calc U . R 1.0 . .
O O11 0.8742(11) 0.3576(7) 0.9512(5) 0.066(2) Uani d U P D 0.441(13) C 1
C C121 0.8780(11) 0.4379(7) 0.9306(4) 0.072(2) Uani d U P D 0.441(13) C 1
H H12C 0.9268 0.4482 0.9105 0.086 Uiso calc U P R 0.441(13) C 1
H H12D 0.8324 0.4534 0.9102 0.086 Uiso calc U P R 0.441(13) C 1
C C122 0.8771(11) 0.4797(6) 0.9688(4) 0.073(2) Uani d U P D 0.441(13) C 1
H H12E 0.8372 0.5214 0.9636 0.088 Uiso calc U P R 0.441(13) C 1
H H12F 0.9293 0.502 0.9708 0.088 Uiso calc U P R 0.441(13) C 1
C C123 0.8574(11) 0.4248(8) 1.0142(4) 0.074(3) Uani d U P D 0.441(13) C 1
H H12G 0.9008 0.4213 1.0368 0.088 Uiso calc U P R 0.441(13) C 1
H H12H 0.8089 0.4419 1.0301 0.088 Uiso calc U P R 0.441(13) C 1
C C124 0.8454(19) 0.3496(9) 1.0001(6) 0.069(2) Uani d U P D 0.441(13) C 1
H H12I 0.8751 0.3089 1.0209 0.083 Uiso calc U P R 0.441(13) C 1
H H12J 0.7889 0.3368 1.0027 0.083 Uiso calc U P R 0.441(13) C 1
O O11A 0.8607(9) 0.3631(6) 0.9528(4) 0.066(2) Uani d U P D 0.559(13) C 2
C C21A 0.9134(8) 0.4271(7) 0.9367(4) 0.069(2) Uani d U P D 0.559(13) C 2
H H21D 0.9644 0.407 0.9257 0.083 Uiso calc U P R 0.559(13) C 2
H H21E 0.8904 0.4608 0.9088 0.083 Uiso calc U P R 0.559(13) C 2
C C22A 0.9267(8) 0.4688(6) 0.9707(4) 0.075(2) Uani d U P D 0.559(13) C 2
H H22C 0.9038 0.5208 0.9618 0.09 Uiso calc U P R 0.559(13) C 2
H H22D 0.984 0.4729 0.9746 0.09 Uiso calc U P R 0.559(13) C 2
C C23A 0.8884(8) 0.4281(7) 1.0160(4) 0.070(2) Uani d U P D 0.559(13) C 2
H H23A 0.8464 0.4606 1.0276 0.083 Uiso calc U P R 0.559(13) C 2
H H23B 0.9275 0.4149 1.0412 0.083 Uiso calc U P R 0.559(13) C 2
C C24A 0.8541(15) 0.3572(8) 1.0043(4) 0.067(2) Uani d U P D 0.559(13) C 2
H H24A 0.8834 0.3116 1.0203 0.08 Uiso calc U P R 0.559(13) C 2
H H24B 0.7983 0.353 1.0155 0.08 Uiso calc U P R 0.559(13) C 2
O O12 0.8408(4) 0.1918(4) 0.9486(3) 0.0672(17) Uani d U P D 0.772(9) C 1
C C125 0.9017(4) 0.1664(4) 0.9825(3) 0.0671(17) Uani d U P D 0.772(9) C 1
H H12K 0.89 0.185 1.0129 0.081 Uiso calc U P R 0.772(9) C 1
H H12L 0.9533 0.1861 0.9691 0.081 Uiso calc U P R 0.772(9) C 1
C C126 0.9033(5) 0.0814(5) 0.9911(4) 0.0648(17) Uani d U P D 0.772(9) C 1
H H12M 0.9199 0.0597 1.024 0.078 Uiso calc U P R 0.772(9) C 1
H H12N 0.9384 0.0613 0.9674 0.078 Uiso calc U P R 0.772(9) C 1
C C127 0.8174(5) 0.0658(5) 0.9846(5) 0.0704(17) Uani d U P D 0.772(9) C 1
H H12O 0.8113 0.0144 0.9768 0.085 Uiso calc U P R 0.772(9) C 1
H H12P 0.7851 0.0698 1.014 0.085 Uiso calc U P R 0.772(9) C 1
C C128 0.7943(4) 0.1267(4) 0.9434(3) 0.0717(18) Uani d U P D 0.772(9) C 1
H H12Q 0.8071 0.1105 0.9122 0.086 Uiso calc U P R 0.772(9) C 1
H H12R 0.7373 0.139 0.9454 0.086 Uiso calc U P R 0.772(9) C 1
O O12A 0.8400(14) 0.1773(15) 0.9458(13) 0.070(3) Uani d U P D 0.228(9) C 2
C C25A 0.9114(11) 0.1366(14) 0.9606(10) 0.070(3) Uani d U P D 0.228(9) C 2
H H25A 0.9478 0.1707 0.9725 0.084 Uiso calc U P R 0.228(9) C 2
H H25B 0.9376 0.1175 0.9332 0.084 Uiso calc U P R 0.228(9) C 2
C C26A 0.8904(15) 0.0718(19) 0.9996(14) 0.068(3) Uani d U P D 0.228(9) C 2
H H26A 0.8951 0.0855 1.0317 0.082 Uiso calc U P R 0.228(9) C 2
H H26B 0.924 0.0263 0.9974 0.082 Uiso calc U P R 0.228(9) C 2
C C27A 0.8061(17) 0.0588(14) 0.9895(18) 0.070(3) Uani d U P D 0.228(9) C 2
H H27A 0.7776 0.031 1.0182 0.084 Uiso calc U P R 0.228(9) C 2
H H27B 0.8022 0.0309 0.9625 0.084 Uiso calc U P R 0.228(9) C 2
C C28A 0.7762(11) 0.1407(12) 0.9764(10) 0.071(3) Uani d U P D 0.228(9) C 2
H H28A 0.7268 0.1436 0.9588 0.085 Uiso calc U P R 0.228(9) C 2
H H28B 0.7672 0.1641 1.0053 0.085 Uiso calc U P R 0.228(9) C 2
O O13 -0.0031(16) 0.1860(17) 0.6307(17) 0.060(3) Uani d U P D 0.21(2) D 1
C C129 -0.017(2) 0.1056(16) 0.6462(13) 0.059(3) Uani d U P D 0.21(2) D 1
H H12S 0.0288 0.08 0.6631 0.071 Uiso calc U P R 0.21(2) D 1
H H12T -0.0266 0.0811 0.6183 0.071 Uiso calc U P R 0.21(2) D 1
C C130 -0.087(2) 0.1003(17) 0.6787(16) 0.060(3) Uani d U P D 0.21(2) D 1
H H13D -0.0785 0.0609 0.7076 0.071 Uiso calc U P R 0.21(2) D 1
H H13E -0.1335 0.0872 0.6624 0.071 Uiso calc U P R 0.21(2) D 1
C C131 -0.098(2) 0.1779(19) 0.6925(13) 0.061(3) Uani d U P D 0.21(2) D 1
H H13F -0.1474 0.2025 0.68 0.073 Uiso calc U P R 0.21(2) D 1
H H13G -0.0991 0.1738 0.7278 0.073 Uiso calc U P R 0.21(2) D 1
C C132 -0.029(2) 0.2225(19) 0.670(2) 0.060(3) Uani d U P D 0.21(2) D 1
H H13H -0.044 0.2764 0.6587 0.072 Uiso calc U P R 0.21(2) D 1
H H13I 0.0135 0.2206 0.6935 0.072 Uiso calc U P R 0.21(2) D 1
O O13A -0.0059(4) 0.1900(5) 0.6283(5) 0.0582(12) Uani d U P D 0.79(2) D 2
C C29A -0.0465(6) 0.1196(4) 0.6296(3) 0.0591(18) Uani d U P D 0.79(2) D 2
H H29A -0.0082 0.0766 0.6308 0.071 Uiso calc U P R 0.79(2) D 2
H H29B -0.0779 0.1225 0.6007 0.071 Uiso calc U P R 0.79(2) D 2
C C30A -0.0996(6) 0.1082(5) 0.6744(4) 0.0579(19) Uani d U P D 0.79(2) D 2
H H30A -0.0728 0.0779 0.7021 0.069 Uiso calc U P R 0.79(2) D 2
H H30B -0.1489 0.083 0.6694 0.069 Uiso calc U P R 0.79(2) D 2
C C31A -0.1157(5) 0.1904(5) 0.6817(3) 0.0588(18) Uani d U P D 0.79(2) D 2
H H31A -0.1589 0.2148 0.6617 0.071 Uiso calc U P R 0.79(2) D 2
H H31B -0.1286 0.1928 0.7159 0.071 Uiso calc U P R 0.79(2) D 2
C C32A -0.0400(7) 0.2257(6) 0.6659(6) 0.067(2) Uani d U P D 0.79(2) D 2
H H32A -0.0481 0.2809 0.6541 0.08 Uiso calc U P R 0.79(2) D 2
H H32B -0.0043 0.2192 0.6932 0.08 Uiso calc U P R 0.79(2) D 2
O O16 0.1172(10) 0.1496(8) 0.5542(5) 0.056(2) Uani d U P D 0.512(16) D 1
C C141 0.1371(10) 0.0699(8) 0.5601(5) 0.062(2) Uani d U P D 0.512(16) D 1
H H14A 0.1288 0.045 0.5941 0.074 Uiso calc U P R 0.512(16) D 1
H H14B 0.1928 0.0622 0.5502 0.074 Uiso calc U P R 0.512(16) D 1
C C142 0.0827(9) 0.0382(7) 0.5282(4) 0.062(2) Uani d U P D 0.512(16) D 1
H H14C 0.1046 -0.0093 0.519 0.074 Uiso calc U P R 0.512(16) D 1
H H14D 0.03 0.0284 0.5438 0.074 Uiso calc U P R 0.512(16) D 1
C C143 0.0800(10) 0.1015(6) 0.4861(4) 0.063(2) Uani d U P D 0.512(16) D 1
H H14E 0.0322 0.0992 0.4676 0.075 Uiso calc U P R 0.512(16) D 1
H H14F 0.1271 0.1002 0.4645 0.075 Uiso calc U P R 0.512(16) D 1
C C144 0.0783(10) 0.1725(7) 0.5096(5) 0.061(2) Uani d U P D 0.512(16) D 1
H H14G 0.1064 0.2147 0.4888 0.073 Uiso calc U P R 0.512(16) D 1
H H14H 0.0234 0.1894 0.5154 0.073 Uiso calc U P R 0.512(16) D 1
O O16A 0.1351(11) 0.1430(9) 0.5603(5) 0.057(2) Uani d U P D 0.488(16) D 2
C C41A 0.1597(10) 0.0640(8) 0.5703(5) 0.060(2) Uani d U P D 0.488(16) D 2
H H41D 0.1457 0.0409 0.6039 0.072 Uiso calc U P R 0.488(16) D 2
H H41E 0.2172 0.0585 0.5647 0.072 Uiso calc U P R 0.488(16) D 2
C C42A 0.1156(10) 0.0272(8) 0.5357(5) 0.065(3) Uani d U P D 0.488(16) D 2
H H42A 0.1419 -0.0207 0.5302 0.078 Uiso calc U P R 0.488(16) D 2
H H42B 0.0606 0.0168 0.5473 0.078 Uiso calc U P R 0.488(16) D 2
C C43A 0.1194(10) 0.0871(7) 0.4917(4) 0.064(2) Uani d U P D 0.488(16) D 2
H H43D 0.0758 0.0821 0.4704 0.077 Uiso calc U P R 0.488(16) D 2
H H43E 0.1701 0.0841 0.4736 0.077 Uiso calc U P R 0.488(16) D 2
C C44A 0.1115(10) 0.1620(7) 0.5111(5) 0.061(3) Uani d U P D 0.488(16) D 2
H H44C 0.1461 0.2011 0.4923 0.073 Uiso calc U P R 0.488(16) D 2
H H44D 0.0564 0.1815 0.5096 0.073 Uiso calc U P R 0.488(16) D 2
C C133 0.2292(3) 0.1319(3) 0.6621(2) 0.0630(13) Uani d . . . 1.0 . .
H H13J 0.2525 0.1264 0.6302 0.076 Uiso calc U . R 1.0 . .
H H13K 0.2079 0.0822 0.6779 0.076 Uiso calc U . R 1.0 . .
C C134 0.2905(3) 0.1570(3) 0.6925(2) 0.0635(13) Uani d . . . 1.0 . .
H H13L 0.344 0.1403 0.6832 0.076 Uiso calc U . R 1.0 . .
H H13M 0.2799 0.1374 0.727 0.076 Uiso calc U . R 1.0 . .
C C135 0.2807(3) 0.2436(3) 0.68071(18) 0.0572(12) Uani d . . . 1.0 . .
H H13N 0.3017 0.2682 0.7061 0.069 Uiso calc U . R 1.0 . .
H H13O 0.3066 0.2649 0.6494 0.069 Uiso calc U . R 1.0 . .
C C136 0.1924(3) 0.2520(3) 0.67901(17) 0.0548(11) Uani d . . . 1.0 . .
H H13P 0.1685 0.2484 0.7118 0.066 Uiso calc U . R 1.0 . .
H H13Q 0.177 0.3016 0.6596 0.066 Uiso calc U . R 1.0 . .
C C137 0.0351(3) 0.3553(3) 0.55459(19) 0.0621(12) Uani d . . . 1.0 . .
H H13R 0.016 0.3936 0.5739 0.075 Uiso calc U . R 1.0 . .
H H13S -0.0081 0.3201 0.5523 0.075 Uiso calc U . R 1.0 . .
C C138 0.0648(3) 0.3935(3) 0.50487(19) 0.0714(15) Uani d . . . 1.0 . .
H H13T 0.0643 0.3581 0.4817 0.086 Uiso calc U . R 1.0 . .
H H13U 0.0325 0.4394 0.4927 0.086 Uiso calc U . R 1.0 . .
C C139 0.1471(3) 0.4144(3) 0.51325(18) 0.0692(15) Uani d . . . 1.0 . .
H H13V 0.1481 0.4625 0.5259 0.083 Uiso calc U . R 1.0 . .
H H13W 0.1805 0.4193 0.4834 0.083 Uiso calc U . R 1.0 . .
C C140 0.1733(3) 0.3471(3) 0.55029(17) 0.0594(12) Uani d . . . 1.0 . .
H H14I 0.2023 0.309 0.5344 0.071 Uiso calc U . R 1.0 . .
H H14J 0.2084 0.364 0.5732 0.071 Uiso calc U . R 1.0 . .
Li Li3 0.3533(6) 0.1980(6) 0.0898(4) 0.070(2) Uani d U P D 0.525(4) E 1
C C145 0.2440(6) 0.0940(5) 0.1487(4) 0.072(2) Uani d U P D 0.525(4) E 1
H H14K 0.2418 0.0533 0.1292 0.086 Uiso calc U P R 0.525(4) E 1
H H14L 0.2888 0.0833 0.1703 0.086 Uiso calc U P R 0.525(4) E 1
C C146 0.1682(10) 0.1003(6) 0.1766(7) 0.071(2) Uani d U P D 0.525(4) E 1
H H14M 0.174 0.0765 0.2107 0.086 Uiso calc U P R 0.525(4) E 1
H H14N 0.1258 0.0743 0.1634 0.086 Uiso calc U P R 0.525(4) E 1
C C147 0.1487(7) 0.1851(6) 0.1723(4) 0.075(2) Uani d U P D 0.525(4) E 1
H H14O 0.0923 0.1952 0.1659 0.09 Uiso calc U P R 0.525(4) E 1
H H14P 0.1604 0.2028 0.2024 0.09 Uiso calc U P R 0.525(4) E 1
C C148 0.1964(6) 0.2232(5) 0.1334(4) 0.072(2) Uani d U P D 0.525(4) E 1
H H14Q 0.1626 0.2465 0.1068 0.086 Uiso calc U P R 0.525(4) E 1
H H14R 0.225 0.2645 0.1439 0.086 Uiso calc U P R 0.525(4) E 1
C C149 0.3412(7) 0.1203(6) 0.0083(4) 0.067(2) Uani d U P D 0.525(4) E 1
H H14S 0.3509 0.1681 -0.0148 0.08 Uiso calc U P R 0.525(4) E 1
H H14T 0.2837 0.1156 0.0148 0.08 Uiso calc U P R 0.525(4) E 1
C C150 0.3735(8) 0.0537(6) -0.0115(4) 0.071(2) Uani d U P D 0.525(4) E 1
H H15D 0.4184 0.0683 -0.0343 0.085 Uiso calc U P R 0.525(4) E 1
H H15E 0.3326 0.0306 -0.028 0.085 Uiso calc U P R 0.525(4) E 1
C C151 0.3998(8) -0.0008(6) 0.0333(4) 0.068(2) Uani d U P D 0.525(4) E 1
H H15F 0.3554 -0.0307 0.0499 0.082 Uiso calc U P R 0.525(4) E 1
H H15G 0.4423 -0.0359 0.0255 0.082 Uiso calc U P R 0.525(4) E 1
C C152 0.4288(9) 0.0533(7) 0.0630(5) 0.065(2) Uani d U P D 0.525(4) E 1
H H15H 0.4237 0.0313 0.0976 0.078 Uiso calc U P R 0.525(4) E 1
H H15I 0.4848 0.065 0.0546 0.078 Uiso calc U P R 0.525(4) E 1
C C153 0.3889(9) 0.3652(6) 0.0592(8) 0.064(2) Uani d U P D 0.525(4) E 1
H H15J 0.4449 0.358 0.0499 0.077 Uiso calc U P R 0.525(4) E 1
H H15K 0.3855 0.3746 0.0926 0.077 Uiso calc U P R 0.525(4) E 1
C C154 0.3522(11) 0.4318(7) 0.0253(9) 0.068(2) Uani d U P D 0.525(4) E 1
H H15L 0.3439 0.4766 0.0411 0.082 Uiso calc U P R 0.525(4) E 1
H H15M 0.3858 0.4463 -0.0042 0.082 Uiso calc U P R 0.525(4) E 1
C C155 0.2743(7) 0.4008(5) 0.0137(5) 0.071(2) Uani d U P D 0.525(4) E 1
H H15N 0.2325 0.4083 0.038 0.085 Uiso calc U P R 0.525(4) E 1
H H15O 0.2573 0.4253 -0.0185 0.085 Uiso calc U P R 0.525(4) E 1
C C156 0.2934(5) 0.3191(5) 0.0156(3) 0.0630(18) Uani d U P D 0.525(4) E 1
H H15P 0.2451 0.2885 0.0212 0.076 Uiso calc U P R 0.525(4) E 1
H H15Q 0.32 0.3106 -0.0148 0.076 Uiso calc U P R 0.525(4) E 1
C C157 0.5129(5) 0.2078(6) 0.1261(3) 0.073(2) Uani d U P D 0.525(4) E 1
H H15R 0.5384 0.1678 0.1104 0.088 Uiso calc U P R 0.525(4) E 1
H H15S 0.5179 0.2575 0.1043 0.088 Uiso calc U P R 0.525(4) E 1
C C158 0.5470(6) 0.2099(7) 0.1699(4) 0.078(2) Uani d U P D 0.525(4) E 1
H H58X 0.5475 0.2627 0.1761 0.094 Uiso calc U P R 0.525(4) E 1
H H58Y 0.6017 0.1895 0.1699 0.094 Uiso calc U P R 0.525(4) E 1
C C159 0.4974(6) 0.1618(7) 0.2065(4) 0.088(2) Uani d U P D 0.525(4) E 1
H H15T 0.5173 0.1084 0.2118 0.105 Uiso calc U P R 0.525(4) E 1
H H15U 0.4973 0.1805 0.2374 0.105 Uiso calc U P R 0.525(4) E 1
C C160 0.4177(5) 0.1667(8) 0.1877(3) 0.087(2) Uani d U P D 0.525(4) E 1
H H16C 0.3923 0.1165 0.1949 0.104 Uiso calc U P R 0.525(4) E 1
H H16D 0.3846 0.204 0.2019 0.104 Uiso calc U P R 0.525(4) E 1
O O17 0.2512(4) 0.1718(4) 0.1167(3) 0.0650(16) Uani d U P D 0.525(4) E 1
O O18 0.3808(5) 0.1208(4) 0.0521(3) 0.0661(17) Uani d U P D 0.525(4) E 1
O O19 0.3453(4) 0.2993(4) 0.0552(3) 0.0645(16) Uani d U P D 0.525(4) E 1
O O20 0.4287(4) 0.1905(5) 0.1386(2) 0.0729(17) Uani d U P D 0.525(4) E 1
Li Li3A 0.3554(6) 0.2122(6) 0.1032(5) 0.072(2) Uani d U P D 0.475(4) E 2
C C45A 0.2223(7) 0.1002(6) 0.1285(4) 0.073(2) Uani d U P D 0.475(4) E 2
H H45A 0.1914 0.1099 0.0991 0.088 Uiso calc U P R 0.475(4) E 2
H H45B 0.2604 0.0578 0.1266 0.088 Uiso calc U P R 0.475(4) E 2
C C46A 0.1700(12) 0.0840(7) 0.1730(7) 0.070(2) Uani d U P D 0.475(4) E 2
H H46A 0.1955 0.0472 0.1985 0.084 Uiso calc U P R 0.475(4) E 2
H H46B 0.1191 0.0634 0.1661 0.084 Uiso calc U P R 0.475(4) E 2
C C47A 0.1581(8) 0.1617(7) 0.1881(4) 0.071(2) Uani d U P D 0.475(4) E 2
H H47A 0.1015 0.1756 0.1892 0.085 Uiso calc U P R 0.475(4) E 2
H H47B 0.179 0.1604 0.2204 0.085 Uiso calc U P R 0.475(4) E 2
C C48A 0.1996(8) 0.2154(6) 0.1534(5) 0.084(2) Uani d U P D 0.475(4) E 2
H H48D 0.2194 0.2571 0.1682 0.101 Uiso calc U P R 0.475(4) E 2
H H48E 0.1652 0.2376 0.1269 0.101 Uiso calc U P R 0.475(4) E 2
C C49A 0.3456(9) 0.1504(8) 0.0157(4) 0.075(2) Uani d U P D 0.475(4) E 2
H H49D 0.3621 0.1968 -0.0069 0.09 Uiso calc U P R 0.475(4) E 2
H H49E 0.288 0.1538 0.022 0.09 Uiso calc U P R 0.475(4) E 2
C C50A 0.3666(9) 0.0814(7) -0.0046(4) 0.072(2) Uani d U P D 0.475(4) E 2
H H50C 0.4124 0.0903 -0.0274 0.087 Uiso calc U P R 0.475(4) E 2
H H50D 0.3218 0.065 -0.0213 0.087 Uiso calc U P R 0.475(4) E 2
C C51A 0.3865(10) 0.0223(7) 0.0396(5) 0.073(2) Uani d U P D 0.475(4) E 2
H H51A 0.3385 -0.0013 0.0562 0.087 Uiso calc U P R 0.475(4) E 2
H H51B 0.4226 -0.0181 0.0311 0.087 Uiso calc U P R 0.475(4) E 2
C C52A 0.4257(10) 0.0702(8) 0.0697(6) 0.071(2) Uani d U P D 0.475(4) E 2
H H52A 0.4201 0.0474 0.1041 0.085 Uiso calc U P R 0.475(4) E 2
H H52B 0.4825 0.0748 0.0606 0.085 Uiso calc U P R 0.475(4) E 2
C C53A 0.3815(10) 0.3763(7) 0.0606(9) 0.063(2) Uani d U P D 0.475(4) E 2
H H53A 0.431 0.3572 0.047 0.076 Uiso calc U P R 0.475(4) E 2
H H53B 0.3939 0.4001 0.0883 0.076 Uiso calc U P R 0.475(4) E 2
C C54A 0.3401(13) 0.4338(8) 0.0225(10) 0.067(2) Uani d U P D 0.475(4) E 2
H H54A 0.3114 0.4736 0.0369 0.081 Uiso calc U P R 0.475(4) E 2
H H54B 0.3778 0.4582 -0.0028 0.081 Uiso calc U P R 0.475(4) E 2
C C55A 0.2839(8) 0.3829(7) 0.0030(4) 0.066(2) Uani d U P D 0.475(4) E 2
H H55A 0.2394 0.4125 -0.0131 0.079 Uiso calc U P R 0.475(4) E 2
H H55B 0.3112 0.3536 -0.0196 0.079 Uiso calc U P R 0.475(4) E 2
C C56A 0.2575(5) 0.3327(6) 0.0481(4) 0.065(2) Uani d U P D 0.475(4) E 2
H H56A 0.2178 0.3593 0.066 0.078 Uiso calc U P R 0.475(4) E 2
H H56B 0.2342 0.2858 0.0412 0.078 Uiso calc U P R 0.475(4) E 2
C C57A 0.5070(7) 0.1674(8) 0.1470(5) 0.089(2) Uani d U P D 0.475(4) E 2
H H57A 0.4879 0.115 0.1493 0.107 Uiso calc U P R 0.475(4) E 2
H H57B 0.5417 0.1798 0.1179 0.107 Uiso calc U P R 0.475(4) E 2
C C58A 0.5478(6) 0.1736(8) 0.1879(4) 0.077(2) Uani d U P D 0.475(4) E 2
H H58A 0.5961 0.2034 0.1787 0.093 Uiso calc U P R 0.475(4) E 2
H H58B 0.5634 0.1224 0.2051 0.093 Uiso calc U P R 0.475(4) E 2
C C59A 0.4956(5) 0.2120(6) 0.2190(3) 0.0652(19) Uani d U P D 0.475(4) E 2
H H59A 0.48 0.1761 0.2485 0.078 Uiso calc U P R 0.475(4) E 2
H H59B 0.5228 0.2552 0.2283 0.078 Uiso calc U P R 0.475(4) E 2
C C60A 0.4266(6) 0.2392(7) 0.1916(3) 0.075(2) Uani d U P D 0.475(4) E 2
H H60A 0.3789 0.2135 0.207 0.09 Uiso calc U P R 0.475(4) E 2
H H60B 0.4191 0.2948 0.1899 0.09 Uiso calc U P R 0.475(4) E 2
O O17A 0.2637(5) 0.1722(5) 0.1362(3) 0.0772(19) Uani d U P D 0.475(4) E 2
O O18A 0.3868(6) 0.1434(5) 0.0603(3) 0.0718(19) Uani d U P D 0.475(4) E 2
O O19A 0.3270(4) 0.3147(4) 0.0753(3) 0.0621(17) Uani d U P D 0.475(4) E 2
O O20A 0.4398(5) 0.2224(5) 0.1450(3) 0.0827(18) Uani d U P D 0.475(4) E 2
Li Li4 0.5866(7) 0.3335(7) 0.4034(4) 0.0596(18) Uani d U P D 0.505(2) F 1
C C165 0.5325(5) 0.3460(7) 0.3045(3) 0.067(2) Uani d U P D 0.505(2) F 1
H H16E 0.5689 0.3024 0.3023 0.081 Uiso calc U P R 0.505(2) F 1
H H16F 0.5583 0.3935 0.2888 0.081 Uiso calc U P R 0.505(2) F 1
C C166 0.4563(5) 0.3366(7) 0.2813(4) 0.073(2) Uani d U P D 0.505(2) F 1
H H16G 0.4632 0.3015 0.258 0.088 Uiso calc U P R 0.505(2) F 1
H H16H 0.4356 0.3863 0.2646 0.088 Uiso calc U P R 0.505(2) F 1
C C167 0.4012(6) 0.3030(7) 0.3237(4) 0.067(2) Uani d U P D 0.505(2) F 1
H H16I 0.3452 0.3145 0.3164 0.08 Uiso calc U P R 0.505(2) F 1
H H16J 0.4092 0.2473 0.333 0.08 Uiso calc U P R 0.505(2) F 1
C C168 0.4276(5) 0.3445(6) 0.3615(4) 0.0638(19) Uani d U P D 0.505(2) F 1
H H16K 0.4031 0.396 0.3578 0.077 Uiso calc U P R 0.505(2) F 1
H H16L 0.4135 0.3161 0.394 0.077 Uiso calc U P R 0.505(2) F 1
C C169 0.7218(10) 0.2485(8) 0.3650(8) 0.060(2) Uani d U P D 0.505(2) F 1
H H16M 0.6859 0.2213 0.3475 0.072 Uiso calc U P R 0.505(2) F 1
H H16N 0.7328 0.2158 0.3962 0.072 Uiso calc U P R 0.505(2) F 1
C C170 0.7963(6) 0.2665(6) 0.3363(4) 0.0685(18) Uani d U P D 0.505(2) F 1
H H17A 0.8043 0.2328 0.3122 0.082 Uiso calc U P R 0.505(2) F 1
H H17B 0.842 0.2607 0.3572 0.082 Uiso calc U P R 0.505(2) F 1
C C171 0.7846(8) 0.3499(6) 0.3117(4) 0.065(2) Uani d U P D 0.505(2) F 1
H H17C 0.8354 0.3764 0.3058 0.077 Uiso calc U P R 0.505(2) F 1
H H17D 0.7579 0.3537 0.2809 0.077 Uiso calc U P R 0.505(2) F 1
C C172 0.7343(6) 0.3810(5) 0.3477(4) 0.065(2) Uani d U P D 0.505(2) F 1
H H17E 0.7671 0.4007 0.3706 0.078 Uiso calc U P R 0.505(2) F 1
H H17F 0.7004 0.4231 0.3317 0.078 Uiso calc U P R 0.505(2) F 1
C C173 0.6127(6) 0.2077(5) 0.4848(4) 0.067(2) Uani d U P D 0.505(2) F 1
H H17G 0.5901 0.2201 0.5152 0.08 Uiso calc U P R 0.505(2) F 1
H H17H 0.6667 0.2276 0.4795 0.08 Uiso calc U P R 0.505(2) F 1
C C174 0.6133(6) 0.1213(6) 0.4860(4) 0.0663(18) Uani d U P D 0.505(2) F 1
H H17I 0.6522 0.1058 0.4624 0.08 Uiso calc U P R 0.505(2) F 1
H H17J 0.6236 0.0923 0.5184 0.08 Uiso calc U P R 0.505(2) F 1
C C175 0.5307(5) 0.1121(5) 0.4721(3) 0.0604(19) Uani d U P D 0.505(2) F 1
H H17K 0.5264 0.0654 0.4581 0.072 Uiso calc U P R 0.505(2) F 1
H H17L 0.4941 0.1085 0.5005 0.072 Uiso calc U P R 0.505(2) F 1
C C176 0.5123(5) 0.1807(5) 0.4362(4) 0.064(2) Uani d U P D 0.505(2) F 1
H H17M 0.5218 0.1704 0.4032 0.077 Uiso calc U P R 0.505(2) F 1
H H17N 0.4566 0.1968 0.44 0.077 Uiso calc U P R 0.505(2) F 1
C C177 0.5378(6) 0.4567(7) 0.4570(4) 0.075(2) Uani d U P D 0.505(2) F 1
H H17O 0.4887 0.4279 0.458 0.09 Uiso calc U P R 0.505(2) F 1
H H17P 0.5285 0.5089 0.439 0.09 Uiso calc U P R 0.505(2) F 1
C C178 0.5615(6) 0.4595(6) 0.5058(3) 0.070(2) Uani d U P D 0.505(2) F 1
H H78X 0.5288 0.4254 0.5298 0.084 Uiso calc U P R 0.505(2) F 1
H H78Y 0.5559 0.512 0.5125 0.084 Uiso calc U P R 0.505(2) F 1
C C179 0.6444(11) 0.4339(11) 0.5075(5) 0.069(2) Uani d U P D 0.505(2) F 1
H H17Q 0.6494 0.3819 0.5265 0.083 Uiso calc U P R 0.505(2) F 1
H H17R 0.6762 0.4687 0.5222 0.083 Uiso calc U P R 0.505(2) F 1
C C180 0.6711(6) 0.4350(7) 0.4565(4) 0.0676(18) Uani d U P D 0.505(2) F 1
H H18A 0.6922 0.4853 0.4417 0.081 Uiso calc U P R 0.505(2) F 1
H H18B 0.7121 0.3953 0.4542 0.081 Uiso calc U P R 0.505(2) F 1
O O21 0.5112(4) 0.3489(5) 0.3543(2) 0.0574(15) Uani d U P D 0.505(2) F 1
O O22 0.6870(3) 0.3194(4) 0.3724(2) 0.0597(13) Uani d U P D 0.505(2) F 1
O O23 0.5644(3) 0.2394(3) 0.4452(2) 0.0610(13) Uani d U P D 0.505(2) F 1
O O24 0.6007(4) 0.4195(4) 0.4340(2) 0.0631(13) Uani d U P D 0.505(2) F 1
Li Li4A 0.6342(7) 0.2723(7) 0.4113(4) 0.0610(19) Uani d U P D 0.495(2) F 2
C C65A 0.4784(5) 0.2386(5) 0.3744(4) 0.070(2) Uani d U P D 0.495(2) F 2
H H65A 0.4495 0.2203 0.4053 0.084 Uiso calc U P R 0.495(2) F 2
H H65B 0.5034 0.1943 0.3628 0.084 Uiso calc U P R 0.495(2) F 2
C C66A 0.4231(7) 0.2805(6) 0.3379(5) 0.069(2) Uani d U P D 0.495(2) F 2
H H66A 0.3677 0.2734 0.3496 0.083 Uiso calc U P R 0.495(2) F 2
H H66B 0.43 0.2617 0.3071 0.083 Uiso calc U P R 0.495(2) F 2
C C67A 0.4448(6) 0.3639(6) 0.3314(4) 0.0710(19) Uani d U P D 0.495(2) F 2
H H67A 0.4706 0.3811 0.2995 0.085 Uiso calc U P R 0.495(2) F 2
H H67B 0.3976 0.3964 0.3348 0.085 Uiso calc U P R 0.495(2) F 2
C C68A 0.4993(7) 0.3664(6) 0.3698(5) 0.068(2) Uani d U P D 0.495(2) F 2
H H68A 0.539 0.406 0.3592 0.081 Uiso calc U P R 0.495(2) F 2
H H68B 0.4703 0.3784 0.3986 0.081 Uiso calc U P R 0.495(2) F 2
C C69A 0.7037(6) 0.2734(5) 0.3142(3) 0.0595(17) Uani d U P D 0.495(2) F 2
H H69D 0.6467 0.2742 0.3082 0.071 Uiso calc U P R 0.495(2) F 2
H H69E 0.7305 0.2348 0.2978 0.071 Uiso calc U P R 0.495(2) F 2
C C70A 0.7379(6) 0.3501(5) 0.2974(4) 0.0586(19) Uani d U P D 0.495(2) F 2
H H70A 0.7004 0.3911 0.3033 0.07 Uiso calc U P R 0.495(2) F 2
H H70B 0.7532 0.3578 0.2628 0.07 Uiso calc U P R 0.495(2) F 2
C C71A 0.8110(6) 0.3471(7) 0.3287(4) 0.063(2) Uani d U P D 0.495(2) F 2
H H71D 0.8598 0.3389 0.3099 0.076 Uiso calc U P R 0.495(2) F 2
H H71E 0.8153 0.3949 0.3414 0.076 Uiso calc U P R 0.495(2) F 2
C C72A 0.7969(5) 0.2811(6) 0.3687(4) 0.0626(18) Uani d U P D 0.495(2) F 2
H H72C 0.8344 0.2388 0.3655 0.075 Uiso calc U P R 0.495(2) F 2
H H72D 0.8038 0.2964 0.4002 0.075 Uiso calc U P R 0.495(2) F 2
C C73A 0.6897(6) 0.1178(5) 0.4534(4) 0.064(2) Uani d U P D 0.495(2) F 2
H H73A 0.743 0.1349 0.4586 0.077 Uiso calc U P R 0.495(2) F 2
H H73B 0.6901 0.1016 0.4217 0.077 Uiso calc U P R 0.495(2) F 2
C C74A 0.6660(6) 0.0526(5) 0.4927(4) 0.064(2) Uani d U P D 0.495(2) F 2
H H74A 0.6739 0.003 0.482 0.077 Uiso calc U P R 0.495(2) F 2
H H74B 0.6961 0.0522 0.5219 0.077 Uiso calc U P R 0.495(2) F 2
C C75A 0.5811(6) 0.0693(6) 0.5013(4) 0.071(2) Uani d U P D 0.495(2) F 2
H H75A 0.563 0.0458 0.5341 0.085 Uiso calc U P R 0.495(2) F 2
H H75B 0.5484 0.0513 0.4776 0.085 Uiso calc U P R 0.495(2) F 2
C C76A 0.5790(6) 0.1539(6) 0.4950(4) 0.0692(19) Uani d U P D 0.495(2) F 2
H H76D 0.5253 0.1744 0.4877 0.083 Uiso calc U P R 0.495(2) F 2
H H76E 0.5961 0.171 0.5242 0.083 Uiso calc U P R 0.495(2) F 2
C C77A 0.6939(6) 0.4273(5) 0.4246(4) 0.0623(19) Uani d U P D 0.495(2) F 2
H H77D 0.6828 0.4453 0.3903 0.075 Uiso calc U P R 0.495(2) F 2
H H77E 0.7516 0.4218 0.4279 0.075 Uiso calc U P R 0.495(2) F 2
C C78A 0.6602(7) 0.4812(6) 0.4544(4) 0.0664(19) Uani d U P D 0.495(2) F 2
H H78Q 0.6966 0.5231 0.4555 0.08 Uiso calc U P R 0.495(2) F 2
H H78W 0.6091 0.5028 0.4425 0.08 Uiso calc U P R 0.495(2) F 2
C C92A 0.6506(12) 0.4316(10) 0.5019(5) 0.070(2) Uani d U P D 0.495(2) F 2
H H92A 0.6107 0.4531 0.5224 0.084 Uiso calc U P R 0.495(2) F 2
H H92B 0.7011 0.4246 0.5186 0.084 Uiso calc U P R 0.495(2) F 2
C C93A 0.6240(6) 0.3577(6) 0.4904(3) 0.0669(19) Uani d U P D 0.495(2) F 2
H H93A 0.6444 0.3141 0.5137 0.08 Uiso calc U P R 0.495(2) F 2
H H93B 0.5658 0.356 0.4913 0.08 Uiso calc U P R 0.495(2) F 2
O O21A 0.5368(4) 0.2928(4) 0.3806(3) 0.0645(14) Uani d U P D 0.495(2) F 2
O O22A 0.7174(7) 0.2576(6) 0.3652(5) 0.0605(16) Uani d U P D 0.495(2) F 2
O O23A 0.6333(4) 0.1779(4) 0.4549(3) 0.0682(15) Uani d U P D 0.495(2) F 2
O O24A 0.6559(4) 0.3555(4) 0.4425(2) 0.0624(14) Uani d U P D 0.495(2) F 2
Li Li1 0.8365(5) 0.2903(5) 0.9127(3) 0.067(2) Uani d . . D 1.0 . .
Li Li2 0.1000(4) 0.2088(4) 0.6042(3) 0.0561(18) Uani d . . D 1.0 . .
N N1 0.9284(2) 0.03771(18) 0.16038(12) 0.0448(8) Uani d . . . 1.0 . .
N N2 0.88065(19) 0.17242(18) 0.15925(12) 0.0414(7) Uani d . . . 1.0 . .
N N3 0.19371(19) 0.46296(18) 0.35036(12) 0.0419(8) Uani d . . . 1.0 . .
N N4 0.13345(19) 0.33639(19) 0.34852(12) 0.0420(8) Uani d . . . 1.0 . .
N N5 0.61458(19) 0.17138(19) 0.64900(13) 0.0456(8) Uani d . . . 1.0 . .
N N6 0.67660(19) 0.04125(19) 0.64972(14) 0.0489(9) Uani d . . . 1.0 . .
N N7 0.39118(19) 0.45890(19) 0.85892(13) 0.0477(8) Uani d . . . 1.0 . .
N N8 0.35625(18) 0.32488(18) 0.85366(12) 0.0427(8) Uani d . . . 1.0 . .
O O1 1.02594(18) 0.00589(16) 0.11097(11) 0.0537(7) Uani d . . . 1.0 . .
O O2 0.92767(16) 0.27289(15) 0.10737(10) 0.0473(7) Uani d . . . 1.0 . .
O O3 0.28845(16) 0.47903(16) 0.40099(10) 0.0486(7) Uani d . . . 1.0 . .
O O4 0.16475(16) 0.22864(15) 0.39918(10) 0.0477(7) Uani d . . . 1.0 . .
O O5 0.65631(15) 0.27676(15) 0.59955(10) 0.0456(7) Uani d . . . 1.0 . .
O O6 0.77790(16) 0.01938(16) 0.59998(12) 0.0552(8) Uani d . . . 1.0 . .
O O7 0.47339(17) 0.48823(17) 0.91270(12) 0.0558(8) Uani d . . . 1.0 . .
O O8 0.40283(16) 0.22203(15) 0.90319(10) 0.0482(7) Uani d . . . 1.0 . .
O O9 0.74027(19) 0.3200(2) 0.88198(13) 0.0655(9) Uani d . . . 1.0 . .
O O14 0.16766(17) 0.18958(18) 0.65687(12) 0.0568(8) Uani d . . . 1.0 . .
O O15 0.10311(18) 0.31434(18) 0.57519(11) 0.0573(8) Uani d . . . 1.0 . .

loop_
_atom_site_aniso_label
_atom_site_aniso_U_11
_atom_site_aniso_U_22
_atom_site_aniso_U_33
_atom_site_aniso_U_12
_atom_site_aniso_U_13
_atom_site_aniso_U_23
B1 0.060(3) 0.040(2) 0.033(2) -0.007(2) 0.005(2) 0.0048(19)
B2 0.053(3) 0.043(2) 0.040(3) -0.003(2) 0.004(2) -0.002(2)
B3 0.049(3) 0.044(2) 0.038(3) -0.012(2) 0.004(2) -0.004(2)
B4 0.056(3) 0.042(2) 0.035(3) -0.007(2) 0.004(2) -0.0006(19)
B5 0.048(3) 0.044(3) 0.048(3) -0.010(2) 0.008(2) 0.000(2)
B6 0.044(3) 0.045(3) 0.059(3) -0.001(2) 0.009(2) 0.011(2)
B7 0.046(3) 0.039(2) 0.045(3) -0.008(2) 0.006(2) 0.006(2)
B8 0.043(3) 0.044(3) 0.053(3) -0.007(2) 0.003(2) 0.003(2)
C1 0.054(2) 0.039(2) 0.044(2) -0.0028(18) 0.0024(18) -0.0021(18)
C2 0.060(3) 0.045(2) 0.046(3) -0.003(2) 0.002(2) -0.0009(19)
C3 0.061(3) 0.052(3) 0.051(3) 0.000(2) -0.007(2) -0.002(2)
C4 0.054(3) 0.053(3) 0.061(3) -0.003(2) -0.007(2) -0.008(2)
C5 0.053(3) 0.044(2) 0.058(3) -0.0060(19) 0.004(2) 0.001(2)
C6 0.057(3) 0.046(2) 0.042(2) -0.0041(19) 0.0022(19) -0.0001(18)
C7 0.062(3) 0.0290(19) 0.041(2) -0.0085(17) 0.0004(19) 0.0025(16)
C8 0.056(3) 0.041(2) 0.049(3) -0.0108(19) 0.0057(19) -0.0009(18)
C9 0.081(3) 0.050(3) 0.039(3) -0.024(2) 0.010(2) -0.0019(19)
C10 0.089(4) 0.052(3) 0.039(3) -0.029(2) -0.002(2) 0.001(2)
C11 0.064(3) 0.051(3) 0.055(3) -0.019(2) -0.007(2) 0.004(2)
C12 0.058(3) 0.037(2) 0.045(3) -0.0114(18) 0.0014(19) 0.0029(18)
C13 0.075(3) 0.036(2) 0.047(3) -0.006(2) 0.004(2) 0.0016(18)
C14 0.067(3) 0.033(2) 0.046(3) -0.0031(19) 0.003(2) -0.0016(18)
C15 0.074(3) 0.042(2) 0.053(3) -0.007(2) -0.002(2) -0.004(2)
C16 0.075(3) 0.034(2) 0.055(3) -0.003(2) 0.009(2) 0.0049(19)
C17 0.050(2) 0.043(2) 0.038(2) 0.0006(18) 0.0048(17) -0.0054(18)
C18 0.053(2) 0.036(2) 0.033(2) -0.0051(17) 0.0004(17) 0.0037(16)
C19 0.062(3) 0.034(2) 0.045(2) -0.0019(18) 0.0076(19) -0.0016(18)
C20 0.066(3) 0.043(2) 0.048(3) -0.002(2) 0.013(2) -0.0015(19)
C21 0.075(3) 0.042(2) 0.042(3) -0.004(2) 0.001(2) -0.0017(19)
C22 0.057(3) 0.040(2) 0.044(2) 0.0001(18) 0.0063(19) -0.0019(18)
C23 0.049(2) 0.049(2) 0.041(2) -0.0069(19) 0.0023(18) -0.0024(18)
C24 0.065(3) 0.052(3) 0.055(3) -0.004(2) 0.014(2) -0.003(2)
C25 0.061(3) 0.067(3) 0.059(3) -0.005(2) 0.018(2) -0.012(2)
C26 0.054(3) 0.076(3) 0.050(3) -0.008(2) 0.010(2) 0.003(2)
C27 0.050(3) 0.056(3) 0.054(3) -0.008(2) 0.005(2) 0.004(2)
C28 0.051(2) 0.051(2) 0.044(2) -0.0064(19) 0.0024(18) 0.0023(19)
C29 0.056(3) 0.037(2) 0.041(2) -0.0110(18) 0.0077(19) 0.0028(17)
C30 0.064(3) 0.046(2) 0.044(3) -0.008(2) 0.001(2) 0.0012(19)
C31 0.079(3) 0.052(3) 0.041(3) -0.008(2) 0.002(2) -0.001(2)
C32 0.091(4) 0.056(3) 0.044(3) -0.010(3) 0.012(3) -0.004(2)
C33 0.065(3) 0.064(3) 0.056(3) -0.011(2) 0.017(2) -0.008(2)
C34 0.058(3) 0.051(2) 0.048(3) -0.013(2) 0.006(2) -0.002(2)
C35 0.056(2) 0.039(2) 0.038(2) -0.0122(18) 0.0039(18) -0.0031(17)
C36 0.057(3) 0.042(2) 0.040(2) -0.0083(19) -0.0014(18) -0.0004(18)
C37 0.056(3) 0.044(2) 0.057(3) -0.005(2) -0.004(2) -0.001(2)
C38 0.052(3) 0.046(2) 0.063(3) -0.003(2) 0.009(2) -0.008(2)
C39 0.064(3) 0.045(2) 0.047(3) -0.009(2) 0.013(2) -0.008(2)
C40 0.058(3) 0.040(2) 0.043(2) -0.0098(19) 0.0033(19) 0.0007(18)
C41 0.068(3) 0.039(2) 0.047(3) -0.015(2) -0.002(2) 0.0043(18)
C42 0.058(3) 0.033(2) 0.045(2) -0.0109(18) 0.0021(19) 0.0037(17)
C43 0.063(3) 0.041(2) 0.049(3) -0.006(2) 0.000(2) -0.0037(19)
C44 0.060(3) 0.036(2) 0.047(3) -0.0116(18) 0.0008(19) 0.0026(18)
C45 0.048(2) 0.040(2) 0.038(2) -0.0129(17) 0.0041(17) -0.0038(17)
C46 0.058(2) 0.037(2) 0.036(2) -0.0097(18) 0.0080(18) 0.0006(17)
C47 0.053(2) 0.035(2) 0.049(3) -0.0128(18) 0.0039(19) -0.0038(18)
C48 0.069(3) 0.041(2) 0.050(3) -0.008(2) 0.003(2) -0.0076(19)
C49 0.063(3) 0.046(2) 0.060(3) -0.013(2) -0.005(2) -0.007(2)
C50 0.056(3) 0.037(2) 0.052(3) -0.0081(18) 0.006(2) -0.0023(18)
C51 0.066(3) 0.046(2) 0.036(2) -0.009(2) 0.0042(19) 0.0002(18)
C52 0.067(3) 0.044(2) 0.043(3) -0.006(2) -0.003(2) -0.0002(19)
C53 0.072(3) 0.054(3) 0.051(3) -0.011(2) -0.012(2) -0.003(2)
C54 0.083(3) 0.055(3) 0.046(3) -0.003(2) -0.016(2) 0.004(2)
C55 0.110(4) 0.040(2) 0.061(3) -0.004(3) -0.020(3) 0.005(2)
C56 0.090(3) 0.045(2) 0.045(3) -0.008(2) -0.012(2) -0.003(2)
C57 0.057(3) 0.044(2) 0.051(3) 0.0001(19) 0.010(2) 0.012(2)
C58 0.065(3) 0.053(3) 0.065(4) 0.002(2) 0.015(2) 0.016(2)
C59 0.099(4) 0.061(3) 0.057(4) 0.007(3) 0.021(3) 0.013(3)
C60 0.111(5) 0.061(3) 0.051(3) -0.003(3) 0.001(3) 0.011(2)
C61 0.075(3) 0.070(3) 0.066(4) 0.001(3) 0.000(3) 0.011(3)
C62 0.060(3) 0.058(3) 0.057(3) 0.002(2) 0.010(2) 0.008(2)
C63 0.048(2) 0.036(2) 0.069(3) -0.0010(18) 0.014(2) 0.009(2)
C64 0.052(3) 0.047(3) 0.074(3) -0.001(2) 0.012(2) 0.016(2)
C65 0.048(3) 0.055(3) 0.093(4) -0.008(2) 0.018(3) 0.014(3)
C66 0.050(3) 0.048(3) 0.101(4) -0.005(2) 0.002(3) 0.004(3)
C67 0.053(3) 0.046(3) 0.086(4) -0.003(2) 0.003(2) 0.005(2)
C68 0.046(2) 0.042(2) 0.075(3) 0.0006(19) 0.009(2) 0.008(2)
C69 0.057(3) 0.045(2) 0.053(3) -0.001(2) 0.012(2) 0.003(2)
C70 0.046(2) 0.038(2) 0.056(3) -0.0005(18) 0.0111(19) 0.0017(19)
C71 0.057(3) 0.051(3) 0.053(3) -0.001(2) 0.004(2) -0.002(2)
C72 0.052(2) 0.039(2) 0.053(3) -0.0022(18) 0.0081(19) 0.0000(19)
C73 0.043(2) 0.037(2) 0.047(2) -0.0052(17) 0.0043(17) 0.0035(17)
C74 0.034(2) 0.044(2) 0.060(3) -0.0012(17) 0.0075(18) 0.0006(19)
C75 0.053(3) 0.037(2) 0.073(3) -0.0047(19) 0.007(2) 0.009(2)
C76 0.066(3) 0.047(3) 0.080(4) -0.001(2) 0.014(3) 0.014(2)
C77 0.057(3) 0.040(2) 0.090(4) -0.004(2) 0.008(2) 0.004(2)
C78 0.058(3) 0.035(2) 0.072(3) -0.0043(19) 0.009(2) 0.007(2)
C79 0.039(4) 0.040(3) 0.053(4) -0.011(3) 0.006(3) -0.003(3)
C80 0.050(4) 0.046(3) 0.053(4) -0.005(3) 0.007(3) -0.001(3)
C81 0.057(4) 0.049(3) 0.050(4) -0.001(3) 0.009(3) -0.002(3)
C82 0.059(4) 0.052(3) 0.045(4) -0.008(3) 0.011(3) 0.000(3)
C83 0.054(4) 0.048(3) 0.046(4) -0.012(3) 0.009(3) -0.003(3)
C84 0.047(3) 0.044(3) 0.044(4) -0.008(3) 0.006(3) -0.004(3)
C79A 0.043(4) 0.044(3) 0.050(4) -0.009(3) 0.005(4) -0.006(3)
C80A 0.049(4) 0.044(3) 0.055(4) -0.008(3) 0.009(3) -0.003(3)
C81A 0.054(4) 0.050(3) 0.050(4) -0.008(3) 0.009(3) -0.007(3)
C82A 0.052(4) 0.052(3) 0.044(4) -0.011(3) 0.005(3) -0.003(3)
C83A 0.053(4) 0.049(3) 0.045(4) -0.010(3) 0.008(3) -0.004(3)
C84A 0.046(3) 0.045(3) 0.044(4) -0.008(3) 0.007(3) -0.003(3)
C85 0.053(4) 0.038(4) 0.053(3) -0.001(4) 0.010(3) 0.008(3)
C86 0.051(4) 0.042(4) 0.048(4) -0.002(3) 0.006(4) 0.008(4)
C87 0.051(5) 0.050(4) 0.050(4) 0.000(4) 0.008(4) 0.005(4)
C88 0.057(6) 0.051(4) 0.051(4) 0.000(4) 0.008(4) 0.006(4)
C89 0.058(5) 0.046(4) 0.050(3) 0.001(4) 0.011(4) 0.007(3)
C90 0.056(5) 0.042(4) 0.050(3) -0.001(4) 0.012(3) 0.008(3)
C85A 0.052(4) 0.036(3) 0.051(3) 0.001(4) 0.008(3) 0.007(3)
C86A 0.052(4) 0.040(3) 0.048(4) 0.001(3) 0.008(4) 0.008(4)
C87A 0.050(5) 0.049(4) 0.048(4) -0.004(3) 0.005(4) 0.006(4)
C88A 0.052(5) 0.046(4) 0.048(4) 0.002(4) 0.008(4) 0.005(4)
C89A 0.051(5) 0.046(4) 0.050(3) 0.001(4) 0.006(4) 0.008(3)
C90A 0.054(5) 0.042(4) 0.051(3) 0.000(4) 0.009(3) 0.006(3)
C91 0.047(2) 0.036(2) 0.043(2) -0.0108(17) -0.0015(17) -0.0022(17)
C92 0.049(2) 0.041(2) 0.045(2) -0.0116(18) -0.0003(18) 0.0002(18)
C93 0.050(2) 0.049(2) 0.050(3) -0.0083(19) 0.0078(19) -0.004(2)
C94 0.044(2) 0.044(2) 0.063(3) -0.0067(18) 0.003(2) -0.005(2)
C95 0.047(2) 0.042(2) 0.050(3) -0.0073(18) -0.0059(19) 0.0046(18)
C96 0.049(2) 0.037(2) 0.041(2) -0.0061(17) 0.0011(17) 0.0016(17)
C97 0.068(3) 0.038(2) 0.072(3) -0.011(2) -0.010(2) 0.010(2)
C98 0.061(3) 0.041(2) 0.074(3) -0.003(2) -0.012(2) -0.006(2)
C99 0.053(3) 0.035(2) 0.067(3) -0.0100(18) -0.009(2) 0.002(2)
C100 0.065(3) 0.038(2) 0.085(4) -0.011(2) -0.015(3) 0.003(2)
C101 0.043(2) 0.053(2) 0.047(3) -0.0111(19) -0.0040(18) -0.007(2)
C102 0.045(2) 0.041(2) 0.038(2) -0.0078(17) 0.0042(17) 0.0056(17)
C103 0.045(2) 0.036(2) 0.046(2) -0.0093(17) 0.0017(17) -0.0018(17)
C104 0.055(3) 0.040(2) 0.050(3) -0.0053(19) 0.0046(19) 0.0000(19)
C105 0.052(2) 0.042(2) 0.047(3) -0.0084(18) 0.0009(19) -0.0024(18)
C106 0.052(2) 0.040(2) 0.045(2) -0.0062(18) 0.0023(18) 0.0034(18)
C107 0.045(2) 0.057(3) 0.049(3) -0.009(2) -0.0012(19) 0.000(2)
C108 0.061(3) 0.060(3) 0.059(3) -0.004(2) -0.008(2) -0.005(2)
C109 0.064(3) 0.070(3) 0.076(4) -0.010(3) -0.021(3) -0.006(3)
C110 0.067(3) 0.078(4) 0.080(4) -0.020(3) -0.027(3) 0.018(3)
C111 0.081(4) 0.065(3) 0.099(5) -0.021(3) -0.036(3) 0.025(3)
C112 0.068(3) 0.056(3) 0.068(3) -0.018(2) -0.024(2) 0.017(2)
C113 0.076(4) 0.062(3) 0.123(6) 0.006(3) -0.007(4) -0.015(3)
C114 0.055(3) 0.059(3) 0.115(5) -0.007(2) 0.003(3) 0.005(3)
C115 0.069(4) 0.100(5) 0.099(5) 0.006(3) -0.022(3) -0.012(4)
C116 0.075(4) 0.072(4) 0.092(5) -0.009(3) -0.011(3) -0.009(3)
O10 0.071(2) 0.094(3) 0.048(2) -0.0077(19) -0.0053(16) 0.0045(18)
C117 0.071(3) 0.108(5) 0.045(3) 0.010(3) -0.001(2) -0.001(3)
C118 0.064(3) 0.055(3) 0.052(3) -0.002(2) -0.001(2) -0.006(2)
C119 0.060(3) 0.063(3) 0.073(4) -0.009(2) 0.006(2) -0.008(3)
C120 0.062(3) 0.055(3) 0.062(3) -0.007(2) -0.009(2) 0.000(2)
O11 0.070(5) 0.077(4) 0.047(3) -0.020(3) 0.011(3) 0.001(3)
C121 0.080(5) 0.076(4) 0.055(4) -0.021(4) 0.004(4) 0.003(3)
C122 0.076(5) 0.077(4) 0.063(4) -0.013(4) 0.006(4) -0.003(3)
C123 0.082(6) 0.079(4) 0.056(4) -0.010(4) 0.008(4) -0.004(3)
C124 0.076(5) 0.081(4) 0.047(4) -0.012(4) 0.008(4) -0.003(3)
O11A 0.074(5) 0.077(3) 0.044(3) -0.026(3) 0.007(3) -0.002(3)
C21A 0.070(5) 0.080(4) 0.054(3) -0.029(4) 0.010(3) -0.001(3)
C22A 0.082(5) 0.078(4) 0.063(4) -0.016(4) 0.005(4) -0.005(3)
C23A 0.077(5) 0.076(4) 0.054(3) -0.013(4) 0.004(3) -0.007(3)
C24A 0.075(5) 0.079(4) 0.044(3) -0.014(3) 0.006(3) -0.005(3)
O12 0.077(2) 0.053(3) 0.067(3) -0.018(2) -0.019(2) 0.008(3)
C125 0.079(3) 0.053(3) 0.065(4) -0.017(3) -0.018(3) 0.007(3)
C126 0.074(3) 0.050(3) 0.067(4) -0.016(3) -0.006(3) 0.002(3)
C127 0.074(4) 0.051(3) 0.082(4) -0.012(3) -0.002(3) 0.003(3)
C128 0.077(3) 0.058(3) 0.078(4) -0.018(3) -0.014(3) 0.001(3)
O12A 0.077(4) 0.055(5) 0.073(5) -0.018(4) -0.018(4) 0.006(4)
C25A 0.077(4) 0.054(5) 0.073(5) -0.015(4) -0.014(4) 0.007(4)
C26A 0.079(5) 0.050(5) 0.071(5) -0.014(4) -0.011(4) 0.004(4)
C27A 0.076(5) 0.053(4) 0.077(5) -0.013(4) -0.008(4) 0.003(4)
C28A 0.077(4) 0.055(4) 0.077(5) -0.014(4) -0.012(4) 0.005(4)
O13 0.069(5) 0.053(4) 0.056(5) -0.011(4) 0.011(4) -0.006(4)
C129 0.067(5) 0.051(4) 0.058(5) -0.012(4) 0.010(4) -0.006(4)
C130 0.065(5) 0.053(4) 0.059(5) -0.009(4) 0.008(4) -0.006(4)
C131 0.070(5) 0.054(5) 0.057(5) -0.006(4) 0.009(5) -0.007(4)
C132 0.069(5) 0.054(4) 0.055(5) -0.007(4) 0.007(4) -0.007(4)
O13A 0.069(2) 0.052(2) 0.052(3) -0.0155(19) 0.0116(19) -0.0047(19)
C29A 0.070(4) 0.048(3) 0.058(4) -0.017(3) 0.012(3) -0.007(3)
C30A 0.061(4) 0.053(3) 0.058(3) -0.009(3) 0.008(3) -0.006(3)
C31A 0.067(4) 0.055(3) 0.053(4) -0.002(3) 0.003(3) -0.009(3)
C32A 0.076(4) 0.056(3) 0.065(4) -0.003(3) 0.014(3) -0.008(3)
O16 0.080(6) 0.041(3) 0.045(4) -0.010(3) 0.004(3) -0.003(3)
C141 0.083(6) 0.048(4) 0.050(4) -0.009(4) 0.000(4) -0.001(3)
C142 0.084(6) 0.047(4) 0.053(4) -0.011(4) 0.000(4) -0.003(3)
C143 0.086(6) 0.048(4) 0.053(4) -0.008(4) -0.003(4) -0.005(3)
C144 0.086(6) 0.047(4) 0.048(3) -0.008(4) -0.001(4) -0.001(3)
O16A 0.083(6) 0.041(3) 0.044(4) -0.006(4) 0.004(4) -0.001(3)
C41A 0.084(6) 0.044(4) 0.051(4) -0.008(4) -0.001(4) -0.005(4)
C42A 0.087(6) 0.051(4) 0.056(4) -0.006(4) -0.004(4) -0.003(3)
C43A 0.087(6) 0.053(4) 0.051(4) -0.005(4) 0.000(4) -0.005(3)
C44A 0.083(6) 0.047(4) 0.050(4) -0.003(4) 0.000(4) -0.001(3)
C133 0.065(3) 0.042(2) 0.076(4) 0.001(2) 0.003(2) 0.004(2)
C134 0.056(3) 0.051(3) 0.074(4) -0.007(2) 0.002(2) 0.012(2)
C135 0.061(3) 0.054(3) 0.053(3) -0.005(2) 0.005(2) -0.004(2)
C136 0.067(3) 0.044(2) 0.052(3) -0.003(2) 0.000(2) -0.005(2)
C137 0.068(3) 0.052(3) 0.066(3) -0.003(2) -0.003(2) -0.006(2)
C138 0.110(4) 0.050(3) 0.050(3) 0.000(3) -0.005(3) 0.002(2)
C139 0.104(4) 0.047(3) 0.049(3) -0.001(3) 0.027(3) 0.005(2)
C140 0.073(3) 0.051(3) 0.049(3) -0.011(2) 0.015(2) 0.001(2)
Li3 0.080(3) 0.060(4) 0.066(4) -0.002(3) 0.005(3) -0.002(3)
C145 0.093(4) 0.062(4) 0.057(4) -0.012(3) 0.015(4) -0.001(3)
C146 0.082(4) 0.074(4) 0.057(4) -0.009(4) 0.008(3) -0.010(4)
C147 0.091(4) 0.077(4) 0.058(4) -0.010(4) 0.013(4) -0.018(4)
C148 0.086(4) 0.076(4) 0.053(4) 0.005(3) 0.000(4) -0.010(3)
C149 0.081(4) 0.057(5) 0.061(4) -0.005(4) 0.004(3) -0.006(3)
C150 0.081(4) 0.059(5) 0.070(4) -0.010(4) 0.008(4) -0.011(4)
C151 0.076(4) 0.056(5) 0.071(4) -0.009(4) 0.010(4) -0.009(3)
C152 0.074(4) 0.052(4) 0.066(4) 0.000(3) 0.005(3) -0.005(3)
C153 0.059(4) 0.060(4) 0.070(4) -0.013(3) -0.003(3) -0.001(3)
C154 0.070(4) 0.059(3) 0.072(4) -0.014(3) -0.005(4) -0.001(3)
C155 0.074(4) 0.062(4) 0.076(4) -0.007(3) -0.011(4) -0.006(3)
C156 0.061(4) 0.057(3) 0.069(4) -0.012(3) -0.008(3) -0.001(3)
C157 0.072(4) 0.058(4) 0.077(4) -0.006(3) 0.019(3) 0.018(3)
C158 0.072(4) 0.071(4) 0.087(4) -0.008(3) 0.006(3) -0.004(4)
C159 0.088(4) 0.086(4) 0.081(4) -0.002(4) 0.000(3) 0.009(4)
C160 0.085(4) 0.093(4) 0.076(4) -0.005(4) 0.005(3) 0.003(3)
O17 0.082(3) 0.058(3) 0.055(3) -0.008(2) 0.009(3) -0.011(3)
O18 0.080(3) 0.055(4) 0.060(3) 0.001(3) 0.007(2) -0.004(3)
O19 0.064(3) 0.057(3) 0.069(3) -0.012(2) -0.008(3) -0.001(2)
O20 0.069(3) 0.070(3) 0.073(3) -0.009(3) 0.004(2) 0.004(3)
Li3A 0.077(3) 0.065(3) 0.069(4) 0.001(3) 0.007(3) 0.001(3)
C45A 0.092(4) 0.064(4) 0.058(4) -0.011(3) 0.018(4) -0.002(3)
C46A 0.079(4) 0.069(4) 0.059(4) -0.007(4) 0.012(4) -0.008(4)
C47A 0.086(4) 0.071(4) 0.054(4) -0.002(4) 0.008(4) -0.006(4)
C48A 0.095(4) 0.076(4) 0.074(5) 0.005(3) 0.020(4) -0.004(4)
C49A 0.085(4) 0.069(5) 0.065(4) 0.007(4) 0.006(4) -0.001(4)
C50A 0.082(4) 0.062(5) 0.067(4) 0.000(4) 0.011(3) 0.001(4)
C51A 0.081(4) 0.060(5) 0.071(4) -0.003(4) 0.009(3) 0.000(4)
C52A 0.075(4) 0.060(5) 0.070(4) 0.001(4) 0.009(4) 0.003(4)
C53A 0.058(4) 0.060(4) 0.070(4) -0.016(3) -0.005(3) 0.000(4)
C54A 0.067(4) 0.060(4) 0.072(4) -0.013(3) -0.006(4) 0.000(3)
C55A 0.068(4) 0.058(4) 0.070(4) -0.010(4) -0.010(3) -0.005(3)
C56A 0.060(4) 0.062(4) 0.070(4) -0.012(3) -0.008(3) -0.002(3)
C57A 0.085(4) 0.094(4) 0.083(4) 0.012(3) 0.000(3) -0.006(3)
C58A 0.073(4) 0.082(5) 0.069(4) 0.002(4) 0.003(3) 0.005(4)
C59A 0.072(4) 0.057(4) 0.063(4) -0.014(3) 0.008(3) -0.001(3)
C60A 0.076(4) 0.075(4) 0.065(4) 0.008(4) 0.010(3) 0.003(3)
O17A 0.090(3) 0.061(3) 0.073(4) 0.002(3) 0.020(3) 0.001(3)
O18A 0.080(3) 0.063(4) 0.065(3) 0.004(3) 0.007(3) 0.006(3)
O19A 0.055(3) 0.055(3) 0.072(4) -0.012(2) -0.006(3) 0.003(3)
O20A 0.079(3) 0.090(4) 0.073(3) 0.018(3) 0.003(3) -0.002(3)
Li4 0.058(3) 0.061(3) 0.058(3) -0.008(3) 0.004(3) -0.004(3)
C165 0.062(4) 0.080(5) 0.055(4) -0.003(4) 0.006(3) -0.002(3)
C166 0.068(4) 0.077(5) 0.070(4) -0.008(4) -0.004(3) 0.000(4)
C167 0.062(4) 0.063(4) 0.071(5) -0.009(4) -0.004(3) 0.002(4)
C168 0.052(3) 0.069(4) 0.066(4) -0.001(3) 0.004(3) 0.000(3)
C169 0.062(4) 0.056(4) 0.059(4) -0.004(3) 0.004(3) -0.004(3)
C170 0.071(3) 0.063(3) 0.065(4) 0.000(3) 0.012(3) 0.000(3)
C171 0.070(4) 0.058(3) 0.061(4) -0.003(4) 0.011(4) -0.001(3)
C172 0.067(4) 0.055(3) 0.069(4) -0.009(3) 0.017(3) -0.005(3)
C173 0.074(4) 0.065(4) 0.057(4) -0.012(3) -0.005(3) 0.005(3)
C174 0.077(4) 0.060(3) 0.057(4) -0.008(3) 0.006(3) 0.002(3)
C175 0.070(4) 0.059(4) 0.048(4) -0.009(3) 0.005(3) -0.001(3)
C176 0.061(4) 0.069(4) 0.059(4) -0.019(3) 0.002(3) 0.001(3)
C177 0.074(4) 0.085(5) 0.068(5) 0.005(4) 0.000(4) -0.021(4)
C178 0.076(4) 0.071(5) 0.063(4) -0.003(4) 0.004(3) -0.014(4)
C179 0.080(4) 0.070(4) 0.059(4) 0.002(3) 0.000(3) -0.015(3)
C180 0.074(3) 0.067(4) 0.061(3) -0.006(3) -0.001(3) -0.012(3)
O21 0.051(3) 0.066(3) 0.052(3) -0.001(2) 0.007(2) -0.005(3)
O22 0.055(3) 0.057(3) 0.063(3) -0.006(2) 0.009(2) -0.003(2)
O23 0.060(3) 0.065(3) 0.054(3) -0.014(2) -0.002(2) 0.001(2)
O24 0.064(3) 0.070(3) 0.057(3) -0.002(2) -0.001(2) -0.015(2)
Li4A 0.065(3) 0.059(3) 0.056(3) -0.008(3) 0.007(3) -0.001(3)
C65A 0.064(4) 0.060(4) 0.081(5) -0.016(3) 0.001(4) 0.001(4)
C66A 0.063(4) 0.067(4) 0.074(4) -0.012(3) 0.000(3) -0.003(3)
C67A 0.061(3) 0.072(4) 0.075(4) -0.012(3) -0.002(3) 0.003(3)
C68A 0.066(4) 0.059(4) 0.074(4) -0.007(3) -0.002(4) 0.002(3)
C69A 0.063(3) 0.061(3) 0.053(3) -0.009(3) 0.004(3) -0.004(3)
C70A 0.060(4) 0.057(4) 0.055(4) -0.006(3) 0.008(3) -0.002(3)
C71A 0.062(4) 0.064(4) 0.060(4) -0.009(3) 0.004(3) -0.004(3)
C72A 0.064(3) 0.062(3) 0.060(4) 0.000(3) -0.003(3) -0.006(3)
C73A 0.075(4) 0.056(4) 0.057(4) -0.006(3) 0.011(3) 0.002(3)
C74A 0.084(4) 0.047(4) 0.058(4) -0.011(3) 0.007(4) -0.002(3)
C75A 0.080(4) 0.067(4) 0.058(4) -0.015(3) 0.009(4) 0.005(3)
C76A 0.075(4) 0.068(4) 0.058(4) -0.011(3) 0.012(3) 0.005(3)
C77A 0.069(4) 0.062(4) 0.054(4) -0.007(3) 0.002(3) -0.008(3)
C78A 0.073(4) 0.066(4) 0.059(4) 0.000(3) -0.001(3) -0.011(3)
C92A 0.079(4) 0.070(4) 0.061(4) 0.002(3) 0.001(3) -0.013(3)
C93A 0.074(4) 0.073(4) 0.053(3) -0.001(3) 0.006(3) -0.010(3)
O21A 0.064(3) 0.051(3) 0.075(3) -0.012(2) -0.001(2) -0.001(2)
O22A 0.064(3) 0.057(3) 0.057(3) -0.008(3) 0.005(2) -0.002(3)
O23A 0.074(3) 0.062(3) 0.059(3) -0.004(2) 0.016(3) 0.011(3)
O24A 0.072(3) 0.060(3) 0.053(3) -0.009(2) 0.007(2) -0.005(2)
Li1 0.077(5) 0.069(5) 0.048(5) -0.017(4) -0.009(4) 0.010(4)
Li2 0.076(5) 0.050(4) 0.041(4) -0.003(4) 0.004(3) -0.006(3)
N1 0.057(2) 0.0330(17) 0.041(2) -0.0049(15) 0.0021(15) 0.0007(14)
N2 0.0507(19) 0.0372(17) 0.0355(18) -0.0037(14) 0.0061(14) -0.0053(14)
N3 0.0511(19) 0.0329(16) 0.0387(19) -0.0080(14) 0.0032(14) 0.0017(14)
N4 0.0480(19) 0.0405(18) 0.0362(19) -0.0097(14) 0.0027(14) -0.0027(14)
N5 0.0454(19) 0.0381(18) 0.048(2) -0.0047(14) 0.0096(15) 0.0029(15)
N6 0.0424(19) 0.0360(18) 0.061(2) -0.0045(14) 0.0087(16) 0.0084(16)
N7 0.0452(19) 0.0389(18) 0.055(2) -0.0082(15) -0.0044(16) 0.0029(16)
N8 0.0437(18) 0.0384(17) 0.043(2) -0.0067(14) 0.0011(14) 0.0022(14)
O1 0.0677(19) 0.0383(15) 0.0514(18) -0.0017(13) 0.0100(14) -0.0003(13)
O2 0.0557(17) 0.0364(14) 0.0452(17) -0.0033(12) 0.0096(13) 0.0028(12)
O3 0.0601(17) 0.0396(15) 0.0439(17) -0.0125(13) -0.0031(13) 0.0004(12)
O4 0.0594(17) 0.0353(14) 0.0459(17) -0.0102(12) 0.0033(13) -0.0004(12)
O5 0.0486(16) 0.0364(14) 0.0475(17) -0.0043(12) 0.0081(12) 0.0024(12)
O6 0.0507(17) 0.0351(15) 0.073(2) -0.0013(13) 0.0159(14) 0.0034(14)
O7 0.0533(17) 0.0419(16) 0.070(2) -0.0052(13) -0.0144(15) -0.0016(14)
O8 0.0513(16) 0.0408(15) 0.0475(17) -0.0086(12) -0.0021(13) 0.0064(12)
O9 0.064(2) 0.061(2) 0.069(2) -0.0061(16) -0.0041(16) -0.0027(17)
O14 0.0583(18) 0.0498(17) 0.061(2) -0.0026(14) -0.0025(14) -0.0062(15)
O15 0.070(2) 0.0504(17) 0.0478(18) -0.0099(15) 0.0080(15) -0.0008(14)

loop_
_atom_type_symbol
_atom_type_description
_atom_type_scat_dispersion_real
_atom_type_scat_dispersion_imag
_atom_type_scat_source
C C 0.0181 0.0091 'International Tables Vol C Tables 4.2.6.8 and 6.1.1.4'
H H 0.0000 0.0000 'International Tables Vol C Tables 4.2.6.8 and 6.1.1.4'
B B 0.0090 0.0039 'International Tables Vol C Tables 4.2.6.8 and 6.1.1.4'
Li Li 0.0008 0.0003 'International Tables Vol C Tables 4.2.6.8 and 6.1.1.4'
N N 0.0311 0.0180 'International Tables Vol C Tables 4.2.6.8 and 6.1.1.4'
O O 0.0492 0.0322 'International Tables Vol C Tables 4.2.6.8 and 6.1.1.4'

loop_
_geom_angle_atom_site_label_1
_geom_angle_atom_site_label_2
_geom_angle_atom_site_label_3
_geom_angle
N2 B1 N1 106.5(3)
N2 B1 C1 109.1(3)
N1 B1 C1 108.0(4)
N2 B1 C7 108.5(3)
N1 B1 C7 108.9(3)
C1 B1 C7 115.5(3)
C18 B2 C17 108.1(4)
C18 B2 C23 125.2(4)
C17 B2 C23 126.6(4)
N3 B3 N4 106.0(3)
N3 B3 C35 109.1(3)
N4 B3 C35 108.8(3)
N3 B3 C29 109.4(3)
N4 B3 C29 107.8(3)
C35 B3 C29 115.4(4)
C45 B4 C46 108.5(4)
C45 B4 C51 125.8(4)
C46 B4 C51 125.7(4)
C74 B5 C73 109.1(3)
C74 B5 C79 125.4(6)
C73 B5 C79 125.1(6)
C74 B5 C79A 126.5(6)
C73 B5 C79A 124.3(6)
N6 B6 N5 105.3(3)
N6 B6 C63 108.9(4)
N5 B6 C63 109.9(4)
N6 B6 C57 110.2(4)
N5 B6 C57 107.8(4)
C63 B6 C57 114.4(4)
N8 B7 N7 105.6(3)
N8 B7 C85 110.9(11)
N7 B7 C85 111.5(9)
N8 B7 C91 109.2(3)
N7 B7 C91 107.1(4)
C85 B7 C91 112.3(9)
N8 B7 C85A 110.0(9)
N7 B7 C85A 106.9(8)
C91 B7 C85A 117.3(8)
C101 B8 C102 108.4(4)
C101 B8 C107 126.2(4)
C102 B8 C107 125.3(4)
C2 C1 C6 115.0(4)
C2 C1 B1 118.2(4)
C6 C1 B1 126.7(4)
C3 C2 C1 123.1(4)
C3 C2 H2 118.5
C1 C2 H2 118.5
C2 C3 C4 119.8(4)
C2 C3 H3 120.1
C4 C3 H3 120.1
C5 C4 C3 119.1(4)
C5 C4 H4 120.4
C3 C4 H4 120.4
C4 C5 C6 120.1(4)
C4 C5 H5 119.9
C6 C5 H5 119.9
C5 C6 C1 122.8(4)
C5 C6 H6 118.6
C1 C6 H6 118.6
C8 C7 C12 115.2(4)
C8 C7 B1 126.8(4)
C12 C7 B1 117.7(4)
C9 C8 C7 122.4(4)
C9 C8 H8 118.8
C7 C8 H8 118.8
C10 C9 C8 120.6(4)
C10 C9 H9 119.7
C8 C9 H9 119.7
C9 C10 C11 118.6(4)
C9 C10 H10 120.7
C11 C10 H10 120.7
C12 C11 C10 120.4(4)
C12 C11 H11 119.8
C10 C11 H11 119.8
C11 C12 C7 122.8(4)
C11 C12 H12 118.6
C7 C12 H12 118.6
C14 C13 H13A 109.5
C14 C13 H13B 109.5
H13A C13 H13B 109.5
C14 C13 H13C 109.5
H13A C13 H13C 109.5
H13B C13 H13C 109.5
N1 C14 C16 98.5(3)
N1 C14 C13 114.3(4)
C16 C14 C13 112.4(4)
N1 C14 C15 111.1(3)
C16 C14 C15 108.9(4)
C13 C14 C15 111.1(3)
C14 C15 H15A 109.5
C14 C15 H15B 109.5
H15A C15 H15B 109.5
C14 C15 H15C 109.5
H15A C15 H15C 109.5
H15B C15 H15C 109.5
O1 C16 C14 104.2(3)
O1 C16 H16A 110.9
C14 C16 H16A 110.9
O1 C16 H16B 110.9
C14 C16 H16B 110.9
H16A C16 H16B 108.9
N1 C17 O1 109.6(3)
N1 C17 B2 128.3(4)
O1 C17 B2 122.1(4)
N2 C18 O2 109.9(3)
N2 C18 B2 128.0(4)
O2 C18 B2 122.1(3)
N2 C19 C20 114.3(3)
N2 C19 C22 99.5(3)
C20 C19 C22 111.0(4)
N2 C19 C21 110.4(3)
C20 C19 C21 111.8(4)
C22 C19 C21 109.2(3)
C19 C20 H20A 109.5
C19 C20 H20B 109.5
H20A C20 H20B 109.5
C19 C20 H20C 109.5
H20A C20 H20C 109.5
H20B C20 H20C 109.5
C19 C21 H21A 109.5
C19 C21 H21B 109.5
H21A C21 H21B 109.5
C19 C21 H21C 109.5
H21A C21 H21C 109.5
H21B C21 H21C 109.5
O2 C22 C19 104.4(3)
O2 C22 H22A 110.9
C19 C22 H22A 110.9
O2 C22 H22B 110.9
C19 C22 H22B 110.9
H22A C22 H22B 108.9
C28 C23 C24 113.8(4)
C28 C23 B2 122.9(4)
C24 C23 B2 123.2(4)
C25 C24 C23 123.1(4)
C25 C24 H24 118.5
C23 C24 H24 118.5
C26 C25 C24 120.6(5)
C26 C25 H25 119.7
C24 C25 H25 119.7
C25 C26 C27 118.5(4)
C25 C26 H26 120.8
C27 C26 H26 120.8
C26 C27 C28 120.6(4)
C26 C27 H27 119.7
C28 C27 H27 119.7
C27 C28 C23 123.4(5)
C27 C28 H28 118.3
C23 C28 H28 118.3
C34 C29 C30 114.8(4)
C34 C29 B3 118.6(4)
C30 C29 B3 126.1(4)
C31 C30 C29 122.3(4)
C31 C30 H30 118.8
C29 C30 H30 118.8
C32 C31 C30 120.7(5)
C32 C31 H31 119.6
C30 C31 H31 119.6
C31 C32 C33 119.0(5)
C31 C32 H32 120.5
C33 C32 H32 120.5
C32 C33 C34 119.7(5)
C32 C33 H33 120.2
C34 C33 H33 120.2
C33 C34 C29 123.4(5)
C33 C34 H34 118.3
C29 C34 H34 118.3
C40 C35 C36 114.6(4)
C40 C35 B3 118.2(4)
C36 C35 B3 127.2(4)
C37 C36 C35 122.3(4)
C37 C36 H36 118.8
C35 C36 H36 118.8
C38 C37 C36 120.7(4)
C38 C37 H37 119.7
C36 C37 H37 119.7
C37 C38 C39 118.9(4)
C37 C38 H38 120.5
C39 C38 H38 120.5
C40 C39 C38 119.8(4)
C40 C39 H39 120.1
C38 C39 H39 120.1
C39 C40 C35 123.7(4)
C39 C40 H40 118.1
C35 C40 H40 118.1
C42 C41 H41A 109.5
C42 C41 H41B 109.5
H41A C41 H41B 109.5
C42 C41 H41C 109.5
H41A C41 H41C 109.5
H41B C41 H41C 109.5
N3 C42 C41 113.9(4)
N3 C42 C44 99.8(3)
C41 C42 C44 112.0(3)
N3 C42 C43 110.5(3)
C41 C42 C43 110.7(4)
C44 C42 C43 109.5(4)
C42 C43 H43A 109.5
C42 C43 H43B 109.5
H43A C43 H43B 109.5
C42 C43 H43C 109.5
H43A C43 H43C 109.5
H43B C43 H43C 109.5
O3 C44 C42 104.1(3)
O3 C44 H44A 110.9
C42 C44 H44A 110.9
O3 C44 H44B 110.9
C42 C44 H44B 110.9
H44A C44 H44B 109.0
N3 C45 O3 109.4(3)
N3 C45 B4 128.2(4)
O3 C45 B4 122.4(4)
N4 C46 O4 110.1(3)
N4 C46 B4 127.4(4)
O4 C46 B4 122.5(4)
N4 C47 C49 115.2(4)
N4 C47 C50 99.5(3)
C49 C47 C50 110.8(3)
N4 C47 C48 110.7(3)
C49 C47 C48 110.6(4)
C50 C47 C48 109.4(4)
C47 C48 H48A 109.5
C47 C48 H48B 109.5
H48A C48 H48B 109.5
C47 C48 H48C 109.5
H48A C48 H48C 109.5
H48B C48 H48C 109.5
C47 C49 H49A 109.5
C47 C49 H49B 109.5
H49A C49 H49B 109.5
C47 C49 H49C 109.5
H49A C49 H49C 109.5
H49B C49 H49C 109.5
O4 C50 C47 103.6(3)
O4 C50 H50A 111.0
C47 C50 H50A 111.0
O4 C50 H50B 111.0
C47 C50 H50B 111.0
H50A C50 H50B 109.0
C52 C51 C56 114.0(4)
C52 C51 B4 123.6(4)
C56 C51 B4 122.4(4)
C53 C52 C51 122.8(4)
C53 C52 H52 118.6
C51 C52 H52 118.6
C54 C53 C52 121.0(4)
C54 C53 H53 119.5
C52 C53 H53 119.5
C53 C54 C55 117.9(4)
C53 C54 H54 121.1
C55 C54 H54 121.1
C54 C55 C56 121.8(5)
C54 C55 H55 119.1
C56 C55 H55 119.1
C55 C56 C51 122.5(4)
C55 C56 H56 118.8
C51 C56 H56 118.8
C62 C57 C58 114.8(5)
C62 C57 B6 119.3(4)
C58 C57 B6 125.6(4)
C59 C58 C57 123.4(5)
C59 C58 H58 118.3
C57 C58 H58 118.3
C58 C59 C60 119.5(5)
C58 C59 H59 120.2
C60 C59 H59 120.2
C59 C60 C61 119.6(6)
C59 C60 H60 120.2
C61 C60 H60 120.2
C60 C61 C62 119.6(5)
C60 C61 H61 120.2
C62 C61 H61 120.2
C61 C62 C57 123.1(5)
C61 C62 H62 118.5
C57 C62 H62 118.5
C64 C63 C68 114.9(4)
C64 C63 B6 126.2(4)
C68 C63 B6 118.8(4)
C65 C64 C63 123.4(5)
C65 C64 H64 118.3
C63 C64 H64 118.3
C64 C65 C66 120.0(4)
C64 C65 H65 120.0
C66 C65 H65 120.0
C65 C66 C67 118.6(5)
C65 C66 H66 120.7
C67 C66 H66 120.7
C68 C67 C66 120.1(5)
C68 C67 H67 119.9
C66 C67 H67 119.9
C67 C68 C63 122.9(4)
C67 C68 H68 118.5
C63 C68 H68 118.5
C70 C69 H69A 109.5
C70 C69 H69B 109.5
H69A C69 H69B 109.5
C70 C69 H69C 109.5
H69A C69 H69C 109.5
H69B C69 H69C 109.5
N5 C70 C72 99.1(3)
N5 C70 C69 115.4(3)
C72 C70 C69 111.1(4)
N5 C70 C71 110.8(3)
C72 C70 C71 109.3(3)
C69 C70 C71 110.6(4)
C70 C71 H71A 109.5
C70 C71 H71B 109.5
H71A C71 H71B 109.5
C70 C71 H71C 109.5
H71A C71 H71C 109.5
H71B C71 H71C 109.5
O5 C72 C70 104.2(3)
O5 C72 H72A 110.9
C70 C72 H72A 110.9
O5 C72 H72B 110.9
C70 C72 H72B 110.9
H72A C72 H72B 108.9
N5 C73 O5 110.4(3)
N5 C73 B5 127.8(4)
O5 C73 B5 121.8(3)
N6 C74 O6 110.2(3)
N6 C74 B5 127.4(4)
O6 C74 B5 122.3(4)
N6 C75 C78 99.5(3)
N6 C75 C76 113.9(4)
C78 C75 C76 110.7(4)
N6 C75 C77 112.3(4)
C78 C75 C77 109.1(4)
C76 C75 C77 110.8(4)
C75 C76 H76A 109.5
C75 C76 H76B 109.5
H76A C76 H76B 109.5
C75 C76 H76C 109.5
H76A C76 H76C 109.5
H76B C76 H76C 109.5
C75 C77 H77A 109.5
C75 C77 H77B 109.5
H77A C77 H77B 109.5
C75 C77 H77C 109.5
H77A C77 H77C 109.5
H77B C77 H77C 109.5
O6 C78 C75 103.8(3)
O6 C78 H78A 111.0
C75 C78 H78A 111.0
O6 C78 H78B 111.0
C75 C78 H78B 111.0
H78A C78 H78B 109.0
C84 C79 C80 110.3(7)
C84 C79 B5 122.6(10)
C80 C79 B5 127.0(10)
C81 C80 C79 123.8(9)
C81 C80 H80 118.1
C79 C80 H80 118.1
C82 C81 C80 122.1(9)
C82 C81 H81 118.9
C80 C81 H81 118.9
C83 C82 C81 116.2(8)
C83 C82 H82 121.9
C81 C82 H82 121.9
C82 C83 C84 122.6(9)
C82 C83 H83 118.7
C84 C83 H83 118.7
C83 C84 C79 124.9(9)
C83 C84 H84 117.5
C79 C84 H84 117.5
C80A C79A C84A 120.0
C80A C79A B5 118.8(7)
C84A C79A B5 121.1(7)
C81A C80A C79A 120.0
C81A C80A H80A 120.0
C79A C80A H80A 120.0
C80A C81A C82A 120.0
C80A C81A H81A 120.0
C82A C81A H81A 120.0
C83A C82A C81A 120.0
C83A C82A H82A 120.0
C81A C82A H82A 120.0
C82A C83A C84A 120.0
C82A C83A H83A 120.0
C84A C83A H83A 120.0
C83A C84A C79A 120.0
C83A C84A H84A 120.0
C79A C84A H84A 120.0
C90 C85 C86 111.5(9)
C90 C85 B7 127.1(12)
C86 C85 B7 121.2(14)
C87 C86 C85 126.5(10)
C87 C86 H86 116.7
C85 C86 H86 116.7
C86 C87 C88 118.6(9)
C86 C87 H87 120.7
C88 C87 H87 120.7
C89 C88 C87 118.7(9)
C89 C88 H88 120.6
C87 C88 H88 120.6
C90 C89 C88 119.1(10)
C90 C89 H89 120.4
C88 C89 H89 120.4
C89 C90 C85 125.5(10)
C89 C90 H90 117.3
C85 C90 H90 117.3
C86A C85A C90A 120.0
C86A C85A B7 114.7(10)
C90A C85A B7 125.3(10)
C87A C86A C85A 120.0
C87A C86A H86A 120.0
C85A C86A H86A 120.0
C86A C87A C88A 120.0
C86A C87A H87A 120.0
C88A C87A H87A 120.0
C89A C88A C87A 120.0
C89A C88A H88A 120.0
C87A C88A H88A 120.0
C88A C89A C90A 120.0
C88A C89A H89A 120.0
C90A C89A H89A 120.0
C89A C90A C85A 120.0
C89A C90A H90A 120.0
C85A C90A H90A 120.0
C92 C91 C96 114.6(4)
C92 C91 B7 119.0(4)
C96 C91 B7 126.0(3)
C93 C92 C91 123.8(4)
C93 C92 H92 118.1
C91 C92 H92 118.1
C92 C93 C94 119.5(4)
C92 C93 H93 120.2
C94 C93 H93 120.2
C95 C94 C93 118.1(4)
C95 C94 H94 120.9
C93 C94 H94 120.9
C96 C95 C94 121.1(4)
C96 C95 H95 119.4
C94 C95 H95 119.4
C95 C96 C91 122.8(4)
C95 C96 H96 118.6
C91 C96 H96 118.6
C99 C97 H97A 109.5
C99 C97 H97B 109.5
H97A C97 H97B 109.5
C99 C97 H97C 109.5
H97A C97 H97C 109.5
H97B C97 H97C 109.5
C99 C98 H98A 109.5
C99 C98 H98B 109.5
H98A C98 H98B 109.5
C99 C98 H98C 109.5
H98A C98 H98C 109.5
H98B C98 H98C 109.5
N7 C99 C97 114.0(4)
N7 C99 C100 99.7(3)
C97 C99 C100 111.2(4)
N7 C99 C98 111.3(3)
C97 C99 C98 110.7(4)
C100 C99 C98 109.3(4)
O7 C100 C99 104.3(3)
O7 C100 H10A 110.9
C99 C100 H10A 110.9
O7 C100 H10B 110.9
C99 C100 H10B 110.9
H10A C100 H10B 108.9
N7 C101 O7 110.2(4)
N7 C101 B8 128.2(4)
O7 C101 B8 121.6(4)
N8 C102 O8 109.9(3)
N8 C102 B8 127.2(4)
O8 C102 B8 122.9(4)
N8 C103 C106 99.3(3)
N8 C103 C105 114.0(3)
C106 C103 C105 111.5(3)
N8 C103 C104 110.4(3)
C106 C103 C104 109.1(3)
C105 C103 C104 111.9(4)
C103 C104 H10C 109.5
C103 C104 H10D 109.5
H10C C104 H10D 109.5
C103 C104 H10E 109.5
H10C C104 H10E 109.5
H10D C104 H10E 109.5
C103 C105 H10F 109.5
C103 C105 H10G 109.5
H10F C105 H10G 109.5
C103 C105 H10H 109.5
H10F C105 H10H 109.5
H10G C105 H10H 109.5
O8 C106 C103 103.5(3)
O8 C106 H10I 111.1
C103 C106 H10I 111.1
O8 C106 H10J 111.1
C103 C106 H10J 111.1
H10I C106 H10J 109.0
C112 C107 C108 113.8(4)
C112 C107 B8 123.2(4)
C108 C107 B8 122.9(4)
C109 C108 C107 123.0(5)
C109 C108 H108 118.5
C107 C108 H108 118.5
C108 C109 C110 121.2(5)
C108 C109 H109 119.4
C110 C109 H109 119.4
C109 C110 C111 118.5(5)
C109 C110 H110 120.8
C111 C110 H110 120.8
C110 C111 C112 119.8(5)
C110 C111 H111 120.1
C112 C111 H111 120.1
C111 C112 C107 123.7(5)
C111 C112 H112 118.2
C107 C112 H112 118.2
O9 C113 C114 107.0(5)
O9 C113 H11A 110.3
C114 C113 H11A 110.3
O9 C113 H11B 110.3
C114 C113 H11B 110.3
H11A C113 H11B 108.6
C115 C114 C113 105.0(5)
C115 C114 H11C 110.8
C113 C114 H11C 110.8
C115 C114 H11D 110.8
C113 C114 H11D 110.8
H11C C114 H11D 108.8
C114 C115 C116 102.8(5)
C114 C115 H11E 111.2
C116 C115 H11E 111.2
C114 C115 H11F 111.2
C116 C115 H11F 111.2
H11E C115 H11F 109.1
O9 C116 C115 105.2(5)
O9 C116 H11G 110.7
C115 C116 H11G 110.7
O9 C116 H11H 110.7
C115 C116 H11H 110.7
H11G C116 H11H 108.8
C120 O10 C117 109.0(3)
C120 O10 Li1 126.6(4)
C117 O10 Li1 124.4(4)
O10 C117 C118 105.1(4)
O10 C117 H11I 110.7
C118 C117 H11I 110.7
O10 C117 H11J 110.7
C118 C117 H11J 110.7
H11I C117 H11J 108.8
C117 C118 C119 101.7(4)
C117 C118 H11K 111.4
C119 C118 H11K 111.4
C117 C118 H11L 111.4
C119 C118 H11L 111.4
H11K C118 H11L 109.3
C120 C119 C118 102.8(3)
C120 C119 H11M 111.2
C118 C119 H11M 111.2
C120 C119 H11N 111.2
C118 C119 H11N 111.2
H11M C119 H11N 109.1
O10 C120 C119 106.3(4)
O10 C120 H12A 110.5
C119 C120 H12A 110.5
O10 C120 H12B 110.5
C119 C120 H12B 110.5
H12A C120 H12B 108.7
C124 O11 C121 109.0(9)
C124 O11 Li1 118.2(12)
C121 O11 Li1 118.2(11)
C122 C121 O11 108.2(7)
C122 C121 H12C 110.1
O11 C121 H12C 110.1
C122 C121 H12D 110.1
O11 C121 H12D 110.1
H12C C121 H12D 108.4
C121 C122 C123 107.1(7)
C121 C122 H12E 110.3
C123 C122 H12E 110.3
C121 C122 H12F 110.3
C123 C122 H12F 110.3
H12E C122 H12F 108.6
C124 C123 C122 106.6(7)
C124 C123 H12G 110.4
C122 C123 H12G 110.4
C124 C123 H12H 110.4
C122 C123 H12H 110.4
H12G C123 H12H 108.6
O11 C124 C123 105.5(7)
O11 C124 H12I 110.6
C123 C124 H12I 110.6
O11 C124 H12J 110.6
C123 C124 H12J 110.6
H12I C124 H12J 108.8
C24A O11A C21A 104.5(9)
C24A O11A Li1 130.3(8)
C21A O11A Li1 122.8(8)
C22A C21A O11A 114.1(8)
C22A C21A H21D 108.7
O11A C21A H21D 108.7
C22A C21A H21E 108.7
O11A C21A H21E 108.7
H21D C21A H21E 107.6
C21A C22A C23A 106.2(8)
C21A C22A H22C 110.5
C23A C22A H22C 110.5
C21A C22A H22D 110.5
C23A C22A H22D 110.5
H22C C22A H22D 108.7
C22A C23A C24A 106.6(8)
C22A C23A H23A 110.4
C24A C23A H23A 110.4
C22A C23A H23B 110.4
C24A C23A H23B 110.4
H23A C23A H23B 108.6
O11A C24A C23A 107.1(8)
O11A C24A H24A 110.3
C23A C24A H24A 110.3
O11A C24A H24B 110.3
C23A C24A H24B 110.3
H24A C24A H24B 108.6
C125 O12 C128 108.9(5)
C125 O12 Li1 122.6(5)
C128 O12 Li1 128.0(6)
O12 C125 C126 107.2(6)
O12 C125 H12K 110.3
C126 C125 H12K 110.3
O12 C125 H12L 110.3
C126 C125 H12L 110.3
H12K C125 H12L 108.5
C125 C126 C127 100.7(6)
C125 C126 H12M 111.6
C127 C126 H12M 111.6
C125 C126 H12N 111.6
C127 C126 H12N 111.6
H12M C126 H12N 109.4
C128 C127 C126 103.7(5)
C128 C127 H12O 111.0
C126 C127 H12O 111.0
C128 C127 H12P 111.0
C126 C127 H12P 111.0
H12O C127 H12P 109.0
O12 C128 C127 104.2(6)
O12 C128 H12Q 110.9
C127 C128 H12Q 110.9
O12 C128 H12R 110.9
C127 C128 H12R 110.9
H12Q C128 H12R 108.9
C25A O12A C28A 107.2(14)
C25A O12A Li1 123.5(16)
C28A O12A Li1 123.5(17)
O12A C25A C26A 108.0(14)
O12A C25A H25A 110.1
C26A C25A H25A 110.1
O12A C25A H25B 110.1
C26A C25A H25B 110.1
H25A C25A H25B 108.4
C25A C26A C27A 102.0(15)
C25A C26A H26A 111.4
C27A C26A H26A 111.4
C25A C26A H26B 111.4
C27A C26A H26B 111.4
H26A C26A H26B 109.2
C26A C27A C28A 100.4(15)
C26A C27A H27A 111.7
C28A C27A H27A 111.7
C26A C27A H27B 111.7
C28A C27A H27B 111.7
H27A C27A H27B 109.5
O12A C28A C27A 102.8(16)
O12A C28A H28A 111.2
C27A C28A H28A 111.2
O12A C28A H28B 111.2
C27A C28A H28B 111.2
H28A C28A H28B 109.1
C132 O13 C129 106.3(11)
C132 O13 Li2 117.(3)
C129 O13 Li2 114.4(18)
O13 C129 C130 106.2(10)
O13 C129 H12S 110.5
C130 C129 H12S 110.5
O13 C129 H12T 110.5
C130 C129 H12T 110.5
H12S C129 H12T 108.7
C129 C130 C131 105.8(8)
C129 C130 H13D 110.6
C131 C130 H13D 110.6
C129 C130 H13E 110.6
C131 C130 H13E 110.6
H13D C130 H13E 108.7
C132 C131 C130 105.5(9)
C132 C131 H13F 110.6
C130 C131 H13F 110.6
C132 C131 H13G 110.6
C130 C131 H13G 110.6
H13F C131 H13G 108.8
O13 C132 C131 104.4(10)
O13 C132 H13H 110.9
C131 C132 H13H 110.9
O13 C132 H13I 110.9
C131 C132 H13I 110.9
H13H C132 H13I 108.9
C32A O13A C29A 107.4(4)
C32A O13A Li2 122.0(8)
C29A O13A Li2 124.8(6)
O13A C29A C30A 106.9(6)
O13A C29A H29A 110.3
C30A C29A H29A 110.3
O13A C29A H29B 110.3
C30A C29A H29B 110.3
H29A C29A H29B 108.6
C29A C30A C31A 102.1(5)
C29A C30A H30A 111.4
C31A C30A H30A 111.4
C29A C30A H30B 111.4
C31A C30A H30B 111.4
H30A C30A H30B 109.2
C32A C31A C30A 101.4(5)
C32A C31A H31A 111.5
C30A C31A H31A 111.5
C32A C31A H31B 111.5
C30A C31A H31B 111.5
H31A C31A H31B 109.3
O13A C32A C31A 108.8(6)
O13A C32A H32A 109.9
C31A C32A H32A 109.9
O13A C32A H32B 109.9
C31A C32A H32B 109.9
H32A C32A H32B 108.3
C141 O16 C144 109.1(7)
C141 O16 Li2 126.9(9)
C144 O16 Li2 119.1(9)
O16 C141 C142 105.1(8)
O16 C141 H14A 110.7
C142 C141 H14A 110.7
O16 C141 H14B 110.7
C142 C141 H14B 110.7
H14A C141 H14B 108.8
C143 C142 C141 101.3(7)
C143 C142 H14C 111.5
C141 C142 H14C 111.5
C143 C142 H14D 111.5
C141 C142 H14D 111.5
H14C C142 H14D 109.3
C142 C143 C144 102.6(8)
C142 C143 H14E 111.2
C144 C143 H14E 111.2
C142 C143 H14F 111.2
C144 C143 H14F 111.2
H14E C143 H14F 109.2
O16 C144 C143 105.3(8)
O16 C144 H14G 110.7
C143 C144 H14G 110.7
O16 C144 H14H 110.7
C143 C144 H14H 110.7
H14G C144 H14H 108.8
C41A O16A C44A 109.1(8)
C41A O16A Li2 129.3(10)
C44A O16A Li2 118.3(9)
O16A C41A C42A 104.6(8)
O16A C41A H41D 110.8
C42A C41A H41D 110.8
O16A C41A H41E 110.8
C42A C41A H41E 110.8
H41D C41A H41E 108.9
C43A C42A C41A 101.3(8)
C43A C42A H42A 111.5
C41A C42A H42A 111.5
C43A C42A H42B 111.5
C41A C42A H42B 111.5
H42A C42A H42B 109.3
C42A C43A C44A 103.9(8)
C42A C43A H43D 111.0
C44A C43A H43D 111.0
C42A C43A H43E 111.0
C44A C43A H43E 111.0
H43D C43A H43E 109.0
O16A C44A C43A 105.1(8)
O16A C44A H44C 110.7
C43A C44A H44C 110.7
O16A C44A H44D 110.7
C43A C44A H44D 110.7
H44C C44A H44D 108.8
O14 C133 C134 107.1(4)
O14 C133 H13J 110.3
C134 C133 H13J 110.3
O14 C133 H13K 110.3
C134 C133 H13K 110.3
H13J C133 H13K 108.6
C133 C134 C135 101.7(4)
C133 C134 H13L 111.4
C135 C134 H13L 111.4
C133 C134 H13M 111.4
C135 C134 H13M 111.4
H13L C134 H13M 109.3
C136 C135 C134 100.9(4)
C136 C135 H13N 111.6
C134 C135 H13N 111.6
C136 C135 H13O 111.6
C134 C135 H13O 111.6
H13N C135 H13O 109.4
O14 C136 C135 105.1(4)
O14 C136 H13P 110.7
C135 C136 H13P 110.7
O14 C136 H13Q 110.7
C135 C136 H13Q 110.7
H13P C136 H13Q 108.8
O15 C137 C138 103.8(4)
O15 C137 H13R 111.0
C138 C137 H13R 111.0
O15 C137 H13S 111.0
C138 C137 H13S 111.0
H13R C137 H13S 109.0
C139 C138 C137 103.2(4)
C139 C138 H13T 111.1
C137 C138 H13T 111.1
C139 C138 H13U 111.1
C137 C138 H13U 111.1
H13T C138 H13U 109.1
C138 C139 C140 101.9(4)
C138 C139 H13V 111.4
C140 C139 H13V 111.4
C138 C139 H13W 111.4
C140 C139 H13W 111.4
H13V C139 H13W 109.3
O15 C140 C139 107.0(4)
O15 C140 H14I 110.3
C139 C140 H14I 110.3
O15 C140 H14J 110.3
C139 C140 H14J 110.3
H14I C140 H14J 108.6
O19 Li3 O17 106.7(5)
O19 Li3 O20 110.9(6)
O17 Li3 O20 111.2(6)
O19 Li3 O18 116.0(6)
O17 Li3 O18 104.8(6)
O20 Li3 O18 107.2(6)
C146 C145 O17 103.7(7)
C146 C145 H14K 111.0
O17 C145 H14K 111.0
C146 C145 H14L 111.0
O17 C145 H14L 111.0
H14K C145 H14L 109.0
C145 C146 C147 106.6(6)
C145 C146 H14M 110.4
C147 C146 H14M 110.4
C145 C146 H14N 110.4
C147 C146 H14N 110.4
H14M C146 H14N 108.6
C148 C147 C146 106.5(6)
C148 C147 H14O 110.4
C146 C147 H14O 110.4
C148 C147 H14P 110.4
C146 C147 H14P 110.4
H14O C147 H14P 108.6
O17 C148 C147 110.8(7)
O17 C148 H14Q 109.5
C147 C148 H14Q 109.5
O17 C148 H14R 109.5
C147 C148 H14R 109.5
H14Q C148 H14R 108.1
O18 C149 C150 106.6(7)
O18 C149 H14S 110.4
C150 C149 H14S 110.4
O18 C149 H14T 110.4
C150 C149 H14T 110.4
H14S C149 H14T 108.6
C149 C150 C151 102.8(7)
C149 C150 H15D 111.2
C151 C150 H15D 111.2
C149 C150 H15E 111.2
C151 C150 H15E 111.2
H15D C150 H15E 109.1
C152 C151 C150 101.6(7)
C152 C151 H15F 111.4
C150 C151 H15F 111.4
C152 C151 H15G 111.4
C150 C151 H15G 111.4
H15F C151 H15G 109.3
O18 C152 C151 106.1(6)
O18 C152 H15H 110.5
C151 C152 H15H 110.5
O18 C152 H15I 110.5
C151 C152 H15I 110.5
H15H C152 H15I 108.7
O19 C153 C154 106.5(6)
O19 C153 H15J 110.4
C154 C153 H15J 110.4
O19 C153 H15K 110.4
C154 C153 H15K 110.4
H15J C153 H15K 108.6
C155 C154 C153 103.4(6)
C155 C154 H15L 111.1
C153 C154 H15L 111.1
C155 C154 H15M 111.1
C153 C154 H15M 111.1
H15L C154 H15M 109.0
C156 C155 C154 102.3(10)
C156 C155 H15N 111.3
C154 C155 H15N 111.3
C156 C155 H15O 111.3
C154 C155 H15O 111.3
H15N C155 H15O 109.2
O19 C156 C155 104.7(6)
O19 C156 H15P 110.8
C155 C156 H15P 110.8
O19 C156 H15Q 110.8
C155 C156 H15Q 110.8
H15P C156 H15Q 108.9
C158 C157 O20 105.0(7)
C158 C157 H15R 110.7
O20 C157 H15R 110.7
C158 C157 H15S 110.7
O20 C157 H15S 110.7
H15R C157 H15S 108.8
C157 C158 C159 105.5(7)
C157 C158 H58X 110.6
C159 C158 H58X 110.6
C157 C158 H58Y 110.6
C159 C158 H58Y 110.6
H58X C158 H58Y 108.8
C160 C159 C158 106.1(7)
C160 C159 H15T 110.5
C158 C159 H15T 110.5
C160 C159 H15U 110.5
C158 C159 H15U 110.5
H15T C159 H15U 108.7
O20 C160 C159 104.8(7)
O20 C160 H16C 110.8
C159 C160 H16C 110.8
O20 C160 H16D 110.8
C159 C160 H16D 110.8
H16C C160 H16D 108.9
C148 O17 C145 109.1(6)
C148 O17 Li3 124.9(6)
C145 O17 Li3 116.3(6)
C152 O18 C149 109.4(7)
C152 O18 Li3 130.6(6)
C149 O18 Li3 119.4(6)
C153 O19 C156 108.4(6)
C153 O19 Li3 130.0(6)
C156 O19 Li3 121.4(6)
C160 O20 C157 110.4(6)
C160 O20 Li3 128.6(6)
C157 O20 Li3 120.9(6)
O17A Li3A O19A 104.8(6)
O17A Li3A O18A 106.1(7)
O19A Li3A O18A 117.8(7)
O17A Li3A O20A 113.4(7)
O19A Li3A O20A 104.6(6)
O18A Li3A O20A 110.2(6)
C46A C45A O17A 101.3(8)
C46A C45A H45A 111.5
O17A C45A H45A 111.5
C46A C45A H45B 111.5
O17A C45A H45B 111.5
H45A C45A H45B 109.3
C45A C46A C47A 103.9(7)
C45A C46A H46A 111.0
C47A C46A H46A 111.0
C45A C46A H46B 111.0
C47A C46A H46B 111.0
H46A C46A H46B 109.0
C48A C47A C46A 107.1(8)
C48A C47A H47A 110.3
C46A C47A H47A 110.3
C48A C47A H47B 110.3
C46A C47A H47B 110.3
H47A C47A H47B 108.6
C47A C48A O17A 104.6(8)
C47A C48A H48D 110.8
O17A C48A H48D 110.8
C47A C48A H48E 110.8
O17A C48A H48E 110.8
H48D C48A H48E 108.9
O18A C49A C50A 106.5(7)
O18A C49A H49D 110.4
C50A C49A H49D 110.4
O18A C49A H49E 110.4
C50A C49A H49E 110.4
H49D C49A H49E 108.6
C49A C50A C51A 103.3(8)
C49A C50A H50C 111.1
C51A C50A H50C 111.1
C49A C50A H50D 111.1
C51A C50A H50D 111.1
H50C C50A H50D 109.1
C52A C51A C50A 101.5(8)
C52A C51A H51A 111.5
C50A C51A H51A 111.5
C52A C51A H51B 111.5
C50A C51A H51B 111.5
H51A C51A H51B 109.3
O18A C52A C51A 105.9(8)
O18A C52A H52A 110.6
C51A C52A H52A 110.6
O18A C52A H52B 110.6
C51A C52A H52B 110.6
H52A C52A H52B 108.7
O19A C53A C54A 106.0(7)
O19A C53A H53A 110.5
C54A C53A H53A 110.5
O19A C53A H53B 110.5
C54A C53A H53B 110.5
H53A C53A H53B 108.7
C55A C54A C53A 101.3(7)
C55A C54A H54A 111.5
C53A C54A H54A 111.5
C55A C54A H54B 111.5
C53A C54A H54B 111.5
H54A C54A H54B 109.3
C56A C55A C54A 100.5(10)
C56A C55A H55A 111.7
C54A C55A H55A 111.7
C56A C55A H55B 111.7
C54A C55A H55B 111.7
H55A C55A H55B 109.4
O19A C56A C55A 105.4(7)
O19A C56A H56A 110.7
C55A C56A H56A 110.7
O19A C56A H56B 110.7
C55A C56A H56B 110.7
H56A C56A H56B 108.8
C58A C57A O20A 106.5(8)
C58A C57A H57A 110.4
O20A C57A H57A 110.4
C58A C57A H57B 110.4
O20A C57A H57B 110.4
H57A C57A H57B 108.6
C57A C58A C59A 107.9(8)
C57A C58A H58A 110.1
C59A C58A H58A 110.1
C57A C58A H58B 110.1
C59A C58A H58B 110.1
H58A C58A H58B 108.4
C60A C59A C58A 107.1(8)
C60A C59A H59A 110.3
C58A C59A H59A 110.3
C60A C59A H59B 110.3
C58A C59A H59B 110.3
H59A C59A H59B 108.6
O20A C60A C59A 107.2(7)
O20A C60A H60A 110.3
C59A C60A H60A 110.3
O20A C60A H60B 110.3
C59A C60A H60B 110.3
H60A C60A H60B 108.5
C48A O17A C45A 101.9(7)
C48A O17A Li3A 126.1(7)
C45A O17A Li3A 125.7(7)
C52A O18A C49A 108.9(8)
C52A O18A Li3A 130.5(7)
C49A O18A Li3A 117.3(7)
C56A O19A C53A 107.8(6)
C56A O19A Li3A 122.0(6)
C53A O19A Li3A 125.5(8)
C60A O20A C57A 107.5(7)
C60A O20A Li3A 122.8(7)
C57A O20A Li3A 118.1(7)
O21 Li4 O23 108.1(6)
O21 Li4 O24 114.9(7)
O23 Li4 O24 116.0(7)
O21 Li4 O22 106.7(6)
O23 Li4 O22 106.3(6)
O24 Li4 O22 104.1(6)
O21 C165 C166 105.4(7)
O21 C165 H16E 110.7
C166 C165 H16E 110.7
O21 C165 H16F 110.7
C166 C165 H16F 110.7
H16E C165 H16F 108.8
C165 C166 C167 103.8(8)
C165 C166 H16G 111.0
C167 C166 H16G 111.0
C165 C166 H16H 111.0
C167 C166 H16H 111.0
H16G C166 H16H 109.0
C168 C167 C166 100.5(8)
C168 C167 H16I 111.7
C166 C167 H16I 111.7
C168 C167 H16J 111.7
C166 C167 H16J 111.7
H16I C167 H16J 109.4
O21 C168 C167 105.0(8)
O21 C168 H16K 110.8
C167 C168 H16K 110.8
O21 C168 H16L 110.8
C167 C168 H16L 110.8
H16K C168 H16L 108.8
O22 C169 C170 106.9(11)
O22 C169 H16M 110.3
C170 C169 H16M 110.3
O22 C169 H16N 110.3
C170 C169 H16N 110.3
H16M C169 H16N 108.6
C169 C170 C171 104.1(9)
C169 C170 H17A 110.9
C171 C170 H17A 110.9
C169 C170 H17B 110.9
C171 C170 H17B 110.9
H17A C170 H17B 109.0
C172 C171 C170 101.9(8)
C172 C171 H17C 111.4
C170 C171 H17C 111.4
C172 C171 H17D 111.4
C170 C171 H17D 111.4
H17C C171 H17D 109.3
O22 C172 C171 106.9(8)
O22 C172 H17E 110.3
C171 C172 H17E 110.3
O22 C172 H17F 110.3
C171 C172 H17F 110.3
H17E C172 H17F 108.6
O23 C173 C174 105.0(7)
O23 C173 H17G 110.7
C174 C173 H17G 110.7
O23 C173 H17H 110.7
C174 C173 H17H 110.7
H17G C173 H17H 108.8
C175 C174 C173 99.8(8)
C175 C174 H17I 111.8
C173 C174 H17I 111.8
C175 C174 H17J 111.8
C173 C174 H17J 111.8
H17I C174 H17J 109.5
C176 C175 C174 105.7(7)
C176 C175 H17K 110.6
C174 C175 H17K 110.6
C176 C175 H17L 110.6
C174 C175 H17L 110.6
H17K C175 H17L 108.7
O23 C176 C175 105.9(7)
O23 C176 H17M 110.5
C175 C176 H17M 110.5
O23 C176 H17N 110.5
C175 C176 H17N 110.5
H17M C176 H17N 108.7
O24 C177 C178 107.4(8)
O24 C177 H17O 110.2
C178 C177 H17O 110.2
O24 C177 H17P 110.2
C178 C177 H17P 110.2
H17O C177 H17P 108.5
C177 C178 C179 105.5(8)
C177 C178 H78X 110.6
C179 C178 H78X 110.6
C177 C178 H78Y 110.6
C179 C178 H78Y 110.6
H78X C178 H78Y 108.8
C178 C179 C180 105.7(10)
C178 C179 H17Q 110.6
C180 C179 H17Q 110.6
C178 C179 H17R 110.6
C180 C179 H17R 110.6
H17Q C179 H17R 108.7
O24 C180 C179 103.4(10)
O24 C180 H18A 111.1
C179 C180 H18A 111.1
O24 C180 H18B 111.1
C179 C180 H18B 111.1
H18A C180 H18B 109.0
C168 O21 C165 109.6(7)
C168 O21 Li4 126.1(7)
C165 O21 Li4 122.3(6)
C169 O22 C172 109.4(8)
C169 O22 Li4 126.3(8)
C172 O22 Li4 123.9(6)
C173 O23 C176 108.5(6)
C173 O23 Li4 123.1(6)
C176 O23 Li4 126.6(6)
C180 O24 C177 105.6(7)
C180 O24 Li4 125.1(7)
C177 O24 Li4 123.8(7)
O21A Li4A O23A 111.6(6)
O21A Li4A O24A 108.4(7)
O23A Li4A O24A 111.8(7)
O21A Li4A O22A 110.6(8)
O23A Li4A O22A 103.3(7)
O24A Li4A O22A 111.1(7)
O21A C65A C66A 106.0(7)
O21A C65A H65A 110.5
C66A C65A H65A 110.5
O21A C65A H65B 110.5
C66A C65A H65B 110.5
H65A C65A H65B 108.7
C65A C66A C67A 105.5(8)
C65A C66A H66A 110.6
C67A C66A H66A 110.6
C65A C66A H66B 110.6
C67A C66A H66B 110.6
H66A C66A H66B 108.8
C68A C67A C66A 104.2(9)
C68A C67A H67A 110.9
C66A C67A H67A 110.9
C68A C67A H67B 110.9
C66A C67A H67B 110.9
H67A C67A H67B 108.9
O21A C68A C67A 107.1(9)
O21A C68A H68A 110.3
C67A C68A H68A 110.3
O21A C68A H68B 110.3
C67A C68A H68B 110.3
H68A C68A H68B 108.5
O22A C69A C70A 104.1(8)
O22A C69A H69D 110.9
C70A C69A H69D 110.9
O22A C69A H69E 110.9
C70A C69A H69E 110.9
H69D C69A H69E 109.0
C69A C70A C71A 102.3(8)
C69A C70A H70A 111.3
C71A C70A H70A 111.3
C69A C70A H70B 111.3
C71A C70A H70B 111.3
H70A C70A H70B 109.2
C72A C71A C70A 104.4(7)
C72A C71A H71D 110.9
C70A C71A H71D 110.9
C72A C71A H71E 110.9
C70A C71A H71E 110.9
H71D C71A H71E 108.9
O22A C72A C71A 106.8(8)
O22A C72A H72C 110.4
C71A C72A H72C 110.4
O22A C72A H72D 110.4
C71A C72A H72D 110.4
H72C C72A H72D 108.6
O23A C73A C74A 107.2(7)
O23A C73A H73A 110.3
C74A C73A H73A 110.3
O23A C73A H73B 110.3
C74A C73A H73B 110.3
H73A C73A H73B 108.5
C75A C74A C73A 102.5(7)
C75A C74A H74A 111.3
C73A C74A H74A 111.3
C75A C74A H74B 111.3
C73A C74A H74B 111.3
H74A C74A H74B 109.2
C74A C75A C76A 102.2(8)
C74A C75A H75A 111.3
C76A C75A H75A 111.3
C74A C75A H75B 111.3
C76A C75A H75B 111.3
H75A C75A H75B 109.2
O23A C76A C75A 104.2(8)
O23A C76A H76D 110.9
C75A C76A H76D 110.9
O23A C76A H76E 110.9
C75A C76A H76E 110.9
H76D C76A H76E 108.9
O24A C77A C78A 105.5(8)
O24A C77A H77D 110.6
C78A C77A H77D 110.6
O24A C77A H77E 110.6
C78A C77A H77E 110.6
H77D C77A H77E 108.8
C92A C78A C77A 101.8(10)
C92A C78A H78Q 111.4
C77A C78A H78Q 111.4
C92A C78A H78W 111.4
C77A C78A H78W 111.4
H78Q C78A H78W 109.3
C78A C92A C93A 103.9(9)
C78A C92A H92A 111.0
C93A C92A H92A 111.0
C78A C92A H92B 111.0
C93A C92A H92B 111.0
H92A C92A H92B 109.0
O24A C93A C92A 105.2(9)
O24A C93A H93A 110.7
C92A C93A H93A 110.7
O24A C93A H93B 110.7
C92A C93A H93B 110.7
H93A C93A H93B 108.8
C68A O21A C65A 106.1(7)
C68A O21A Li4A 124.9(7)
C65A O21A Li4A 127.4(7)
C72A O22A C69A 104.3(9)
C72A O22A Li4A 123.0(11)
C69A O22A Li4A 120.7(9)
C73A O23A C76A 107.8(7)
C73A O23A Li4A 124.1(6)
C76A O23A Li4A 128.1(7)
C93A O24A C77A 108.0(7)
C93A O24A Li4A 120.6(6)
C77A O24A Li4A 131.0(6)
O12 Li1 O11 107.8(7)
O12 Li1 O9 116.0(5)
O11 Li1 O9 116.0(8)
O12 Li1 O10 110.9(6)
O11 Li1 O10 101.2(6)
O9 Li1 O10 104.0(4)
O9 Li1 O11A 109.2(7)
O10 Li1 O11A 106.7(5)
O9 Li1 O12A 113.3(9)
O10 Li1 O12A 107.3(10)
O11A Li1 O12A 115.6(12)
O14 Li2 O13 105.8(16)
O14 Li2 O13A 108.4(5)
O14 Li2 O15 109.8(4)
O13 Li2 O15 109.1(11)
O13A Li2 O15 106.4(5)
O14 Li2 O16 117.6(6)
O13 Li2 O16 106.3(15)
O15 Li2 O16 107.9(6)
O14 Li2 O16A 107.0(6)
O13A Li2 O16A 113.0(8)
O15 Li2 O16A 112.3(6)
C17 N1 C14 108.9(3)
C17 N1 B1 124.1(3)
C14 N1 B1 125.7(3)
C18 N2 C19 108.9(3)
C18 N2 B1 124.9(3)
C19 N2 B1 125.8(3)
C45 N3 C42 109.2(3)
C45 N3 B3 124.6(3)
C42 N3 B3 125.7(3)
C46 N4 C47 108.4(3)
C46 N4 B3 125.2(3)
C47 N4 B3 125.8(3)
C73 N5 C70 108.5(3)
C73 N5 B6 125.1(4)
C70 N5 B6 125.4(3)
C74 N6 C75 108.9(4)
C74 N6 B6 125.2(3)
C75 N6 B6 125.1(3)
C101 N7 C99 109.3(4)
C101 N7 B7 124.9(3)
C99 N7 B7 125.7(3)
C102 N8 C103 107.9(3)
C102 N8 B7 125.1(3)
C103 N8 B7 125.4(3)
C17 O1 C16 106.9(3)
C18 O2 C22 107.1(3)
C45 O3 C44 107.4(3)
C46 O4 C50 106.8(3)
C73 O5 C72 106.3(3)
C74 O6 C78 107.4(3)
C101 O7 C100 107.5(3)
C102 O8 C106 107.3(3)
C116 O9 C113 108.9(4)
C116 O9 Li1 130.5(4)
C113 O9 Li1 120.6(4)
C133 O14 C136 108.1(3)
C133 O14 Li2 123.8(4)
C136 O14 Li2 120.1(4)
C137 O15 C140 109.3(3)
C137 O15 Li2 122.2(4)
C140 O15 Li2 121.3(3)

loop_
_geom_bond_atom_site_label_1
_geom_bond_atom_site_label_2
_geom_bond_distance
B1 N2 1.564(5)
B1 N1 1.574(6)
B1 C1 1.654(6)
B1 C7 1.655(6)
B2 C18 1.485(7)
B2 C17 1.492(6)
B2 C23 1.572(6)
B3 N3 1.571(6)
B3 N4 1.579(6)
B3 C35 1.643(7)
B3 C29 1.650(6)
B4 C45 1.486(6)
B4 C46 1.494(6)
B4 C51 1.569(6)
B5 C74 1.484(6)
B5 C73 1.490(7)
B5 C79 1.566(10)
B5 C79A 1.623(8)
B6 N6 1.586(6)
B6 N5 1.588(6)
B6 C63 1.642(7)
B6 C57 1.644(8)
B7 N8 1.572(5)
B7 N7 1.582(6)
B7 C85 1.634(11)
B7 C91 1.654(6)
B7 C85A 1.661(8)
B8 C101 1.486(7)
B8 C102 1.499(7)
B8 C107 1.571(7)
C1 C2 1.404(6)
C1 C6 1.404(6)
C2 C3 1.380(6)
C2 H2 0.95
C3 C4 1.388(6)
C3 H3 0.95
C4 C5 1.382(7)
C4 H4 0.95
C5 C6 1.384(6)
C5 H5 0.95
C6 H6 0.95
C7 C8 1.403(6)
C7 C12 1.406(6)
C8 C9 1.390(6)
C8 H8 0.95
C9 C10 1.379(7)
C9 H9 0.95
C10 C11 1.390(7)
C10 H10 0.95
C11 C12 1.378(6)
C11 H11 0.95
C12 H12 0.95
C13 C14 1.524(6)
C13 H13A 0.98
C13 H13B 0.98
C13 H13C 0.98
C14 N1 1.498(5)
C14 C16 1.522(6)
C14 C15 1.536(6)
C15 H15A 0.98
C15 H15B 0.98
C15 H15C 0.98
C16 O1 1.437(5)
C16 H16A 0.99
C16 H16B 0.99
C17 N1 1.358(5)
C17 O1 1.399(5)
C18 N2 1.356(5)
C18 O2 1.388(5)
C19 N2 1.486(5)
C19 C20 1.515(6)
C19 C22 1.515(6)
C19 C21 1.533(6)
C20 H20A 0.98
C20 H20B 0.98
C20 H20C 0.98
C21 H21A 0.98
C21 H21B 0.98
C21 H21C 0.98
C22 O2 1.423(5)
C22 H22A 0.99
C22 H22B 0.99
C23 C28 1.403(6)
C23 C24 1.407(7)
C24 C25 1.393(6)
C24 H24 0.95
C25 C26 1.370(7)
C25 H25 0.95
C26 C27 1.379(7)
C26 H26 0.95
C27 C28 1.384(6)
C27 H27 0.95
C28 H28 0.95
C29 C34 1.395(6)
C29 C30 1.410(6)
C30 C31 1.390(7)
C30 H30 0.95
C31 C32 1.375(7)
C31 H31 0.95
C32 C33 1.384(7)
C32 H32 0.95
C33 C34 1.392(7)
C33 H33 0.95
C34 H34 0.95
C35 C40 1.401(6)
C35 C36 1.409(6)
C36 C37 1.391(6)
C36 H36 0.95
C37 C38 1.373(6)
C37 H37 0.95
C38 C39 1.389(7)
C38 H38 0.95
C39 C40 1.378(6)
C39 H39 0.95
C40 H40 0.95
C41 C42 1.519(6)
C41 H41A 0.98
C41 H41B 0.98
C41 H41C 0.98
C42 N3 1.492(5)
C42 C44 1.520(6)
C42 C43 1.533(6)
C43 H43A 0.98
C43 H43B 0.98
C43 H43C 0.98
C44 O3 1.437(5)
C44 H44A 0.99
C44 H44B 0.99
C45 N3 1.365(5)
C45 O3 1.401(5)
C46 N4 1.361(5)
C46 O4 1.382(5)
C47 N4 1.483(5)
C47 C49 1.513(6)
C47 C50 1.513(6)
C47 C48 1.528(6)
C48 H48A 0.98
C48 H48B 0.98
C48 H48C 0.98
C49 H49A 0.98
C49 H49B 0.98
C49 H49C 0.98
C50 O4 1.438(5)
C50 H50A 0.99
C50 H50B 0.99
C51 C52 1.412(6)
C51 C56 1.412(6)
C52 C53 1.386(6)
C52 H52 0.95
C53 C54 1.374(7)
C53 H53 0.95
C54 C55 1.374(7)
C54 H54 0.95
C55 C56 1.377(7)
C55 H55 0.95
C56 H56 0.95
C57 C62 1.392(7)
C57 C58 1.408(7)
C58 C59 1.380(8)
C58 H58 0.95
C59 C60 1.382(8)
C59 H59 0.95
C60 C61 1.384(8)
C60 H60 0.95
C61 C62 1.392(8)
C61 H61 0.95
C62 H62 0.95
C63 C64 1.400(6)
C63 C68 1.409(7)
C64 C65 1.381(7)
C64 H64 0.95
C65 C66 1.385(8)
C65 H65 0.95
C66 C67 1.403(7)
C66 H66 0.95
C67 C68 1.373(7)
C67 H67 0.95
C68 H68 0.95
C69 C70 1.515(6)
C69 H69A 0.98
C69 H69B 0.98
C69 H69C 0.98
C70 N5 1.488(6)
C70 C72 1.507(6)
C70 C71 1.552(7)
C71 H71A 0.98
C71 H71B 0.98
C71 H71C 0.98
C72 O5 1.431(5)
C72 H72A 0.99
C72 H72B 0.99
C73 N5 1.348(5)
C73 O5 1.389(5)
C74 N6 1.358(5)
C74 O6 1.387(5)
C75 N6 1.495(5)
C75 C78 1.525(6)
C75 C76 1.529(7)
C75 C77 1.533(7)
C76 H76A 0.98
C76 H76B 0.98
C76 H76C 0.98
C77 H77A 0.98
C77 H77B 0.98
C77 H77C 0.98
C78 O6 1.441(5)
C78 H78A 0.99
C78 H78B 0.99
C79 C84 1.425(12)
C79 C80 1.435(14)
C80 C81 1.397(12)
C80 H80 0.95
C81 C82 1.372(13)
C81 H81 0.95
C82 C83 1.367(15)
C82 H82 0.95
C83 C84 1.372(11)
C83 H83 0.95
C84 H84 0.95
C79A C80A 1.39
C79A C84A 1.39
C80A C81A 1.39
C80A H80A 0.95
C81A C82A 1.39
C81A H81A 0.95
C82A C83A 1.39
C82A H82A 0.95
C83A C84A 1.39
C83A H83A 0.95
C84A H84A 0.95
C85 C90 1.406(11)
C85 C86 1.412(11)
C86 C87 1.381(12)
C86 H86 0.95
C87 C88 1.406(12)
C87 H87 0.95
C88 C89 1.400(12)
C88 H88 0.95
C89 C90 1.396(11)
C89 H89 0.95
C90 H90 0.95
C85A C86A 1.39
C85A C90A 1.39
C86A C87A 1.39
C86A H86A 0.95
C87A C88A 1.39
C87A H87A 0.95
C88A C89A 1.39
C88A H88A 0.95
C89A C90A 1.39
C89A H89A 0.95
C90A H90A 0.95
C91 C92 1.389(6)
C91 C96 1.414(6)
C92 C93 1.388(6)
C92 H92 0.95
C93 C94 1.403(6)
C93 H93 0.95
C94 C95 1.379(6)
C94 H94 0.95
C95 C96 1.374(6)
C95 H95 0.95
C96 H96 0.95
C97 C99 1.515(6)
C97 H97A 0.98
C97 H97B 0.98
C97 H97C 0.98
C98 C99 1.535(7)
C98 H98A 0.98
C98 H98B 0.98
C98 H98C 0.98
C99 N7 1.491(5)
C99 C100 1.525(6)
C100 O7 1.425(5)
C100 H10A 0.99
C100 H10B 0.99
C101 N7 1.350(5)
C101 O7 1.389(5)
C102 N8 1.364(5)
C102 O8 1.381(5)
C103 N8 1.495(5)
C103 C106 1.511(5)
C103 C105 1.522(6)
C103 C104 1.534(6)
C104 H10C 0.98
C104 H10D 0.98
C104 H10E 0.98
C105 H10F 0.98
C105 H10G 0.98
C105 H10H 0.98
C106 O8 1.431(5)
C106 H10I 0.99
C106 H10J 0.99
C107 C112 1.404(7)
C107 C108 1.416(7)
C108 C109 1.377(7)
C108 H108 0.95
C109 C110 1.381(8)
C109 H109 0.95
C110 C111 1.382(8)
C110 H110 0.95
C111 C112 1.399(7)
C111 H111 0.95
C112 H112 0.95
C113 O9 1.440(7)
C113 C114 1.490(8)
C113 H11A 0.99
C113 H11B 0.99
C114 C115 1.489(9)
C114 H11C 0.99
C114 H11D 0.99
C115 C116 1.507(8)
C115 H11E 0.99
C115 H11F 0.99
C116 O9 1.424(6)
C116 H11G 0.99
C116 H11H 0.99
O10 C120 1.435(5)
O10 C117 1.440(5)
O10 Li1 1.930(9)
C117 C118 1.484(6)
C117 H11I 0.99
C117 H11J 0.99
C118 C119 1.517(6)
C118 H11K 0.99
C118 H11L 0.99
C119 C120 1.499(6)
C119 H11M 0.99
C119 H11N 0.99
C120 H12A 0.99
C120 H12B 0.99
O11 C124 1.434(8)
O11 C121 1.449(9)
O11 Li1 1.900(12)
C121 C122 1.419(9)
C121 H12C 0.99
C121 H12D 0.99
C122 C123 1.502(9)
C122 H12E 0.99
C122 H12F 0.99
C123 C124 1.491(9)
C123 H12G 0.99
C123 H12H 0.99
C124 H12I 0.99
C124 H12J 0.99
O11A C24A 1.441(11)
O11A C21A 1.467(11)
O11A Li1 1.936(11)
C21A C22A 1.348(12)
C21A H21D 0.99
C21A H21E 0.99
C22A C23A 1.489(11)
C22A H22C 0.99
C22A H22D 0.99
C23A C24A 1.502(12)
C23A H23A 0.99
C23A H23B 0.99
C24A H24A 0.99
C24A H24B 0.99
O12 C125 1.449(8)
O12 C128 1.455(9)
O12 Li1 1.869(10)
C125 C126 1.492(9)
C125 H12K 0.99
C125 H12L 0.99
C126 C127 1.521(8)
C126 H12M 0.99
C126 H12N 0.99
C127 C128 1.502(10)
C127 H12O 0.99
C127 H12P 0.99
C128 H12Q 0.99
C128 H12R 0.99
O12A C25A 1.436(15)
O12A C28A 1.454(16)
O12A Li1 2.07(2)
C25A C26A 1.487(15)
C25A H25A 0.99
C25A H25B 0.99
C26A C27A 1.505(15)
C26A H26A 0.99
C26A H26B 0.99
C27A C28A 1.521(16)
C27A H27A 0.99
C27A H27B 0.99
C28A H28A 0.99
C28A H28B 0.99
O13 C132 1.440(9)
O13 C129 1.447(9)
O13 Li2 1.904(15)
C129 C130 1.464(9)
C129 H12S 0.99
C129 H12T 0.99
C130 C131 1.510(9)
C130 H13D 0.99
C130 H13E 0.99
C131 C132 1.490(9)
C131 H13F 0.99
C131 H13G 0.99
C132 H13H 0.99
C132 H13I 0.99
O13A C32A 1.433(7)
O13A C29A 1.445(8)
O13A Li2 1.916(9)
C29A C30A 1.515(8)
C29A H29A 0.99
C29A H29B 0.99
C30A C31A 1.534(8)
C30A H30A 0.99
C30A H30B 0.99
C31A C32A 1.465(8)
C31A H31A 0.99
C31A H31B 0.99
C32A H32A 0.99
C32A H32B 0.99
O16 C141 1.436(10)
O16 C144 1.438(10)
O16 Li2 1.922(11)
C141 C142 1.508(11)
C141 H14A 0.99
C141 H14B 0.99
C142 C143 1.489(11)
C142 H14C 0.99
C142 H14D 0.99
C143 C144 1.534(11)
C143 H14E 0.99
C143 H14F 0.99
C144 H14G 0.99
C144 H14H 0.99
O16A C41A 1.442(10)
O16A C44A 1.443(11)
O16A Li2 1.927(11)
C41A C42A 1.505(11)
C41A H41D 0.99
C41A H41E 0.99
C42A C43A 1.491(11)
C42A H42A 0.99
C42A H42B 0.99
C43A C44A 1.535(11)
C43A H43D 0.99
C43A H43E 0.99
C44A H44C 0.99
C44A H44D 0.99
C133 O14 1.442(6)
C133 C134 1.504(7)
C133 H13J 0.99
C133 H13K 0.99
C134 C135 1.528(6)
C134 H13L 0.99
C134 H13M 0.99
C135 C136 1.507(6)
C135 H13N 0.99
C135 H13O 0.99
C136 O14 1.452(5)
C136 H13P 0.99
C136 H13Q 0.99
C137 O15 1.439(6)
C137 C138 1.523(7)
C137 H13R 0.99
C137 H13S 0.99
C138 C139 1.498(8)
C138 H13T 0.99
C138 H13U 0.99
C139 C140 1.516(7)
C139 H13V 0.99
C139 H13W 0.99
C140 O15 1.445(5)
C140 H14I 0.99
C140 H14J 0.99
Li3 O19 1.901(9)
Li3 O17 1.903(10)
Li3 O20 1.909(11)
Li3 O18 1.926(12)
C145 C146 1.497(10)
C145 O17 1.520(8)
C145 H14K 0.99
C145 H14L 0.99
C146 C147 1.526(10)
C146 H14M 0.99
C146 H14N 0.99
C147 C148 1.423(10)
C147 H14O 0.99
C147 H14P 0.99
C148 O17 1.416(8)
C148 H14Q 0.99
C148 H14R 0.99
C149 O18 1.437(9)
C149 C150 1.488(11)
C149 H14S 0.99
C149 H14T 0.99
C150 C151 1.530(9)
C150 H15D 0.99
C150 H15E 0.99
C151 C152 1.493(9)
C151 H15F 0.99
C151 H15G 0.99
C152 O18 1.431(8)
C152 H15H 0.99
C152 H15I 0.99
C153 O19 1.430(8)
C153 C154 1.524(8)
C153 H15J 0.99
C153 H15K 0.99
C154 C155 1.519(10)
C154 H15L 0.99
C154 H15M 0.99
C155 C156 1.478(10)
C155 H15N 0.99
C155 H15O 0.99
C156 O19 1.445(8)
C156 H15P 0.99
C156 H15Q 0.99
C157 C158 1.395(10)
C157 O20 1.490(8)
C157 H15R 0.99
C157 H15S 0.99
C158 C159 1.474(9)
C158 H58X 0.99
C158 H58Y 0.99
C159 C160 1.471(10)
C159 H15T 0.99
C159 H15U 0.99
C160 O20 1.385(9)
C160 H16C 0.99
C160 H16D 0.99
Li3A O17A 1.876(11)
Li3A O19A 1.916(11)
Li3A O18A 1.927(13)
Li3A O20A 1.931(12)
C45A C46A 1.503(11)
C45A O17A 1.535(9)
C45A H45A 0.99
C45A H45B 0.99
C46A C47A 1.529(11)
C46A H46A 0.99
C46A H46B 0.99
C47A C48A 1.423(11)
C47A H47A 0.99
C47A H47B 0.99
C48A O17A 1.439(9)
C48A H48D 0.99
C48A H48E 0.99
C49A O18A 1.453(10)
C49A C50A 1.482(12)
C49A H49D 0.99
C49A H49E 0.99
C50A C51A 1.529(10)
C50A H50C 0.99
C50A H50D 0.99
C51A C52A 1.496(11)
C51A H51A 0.99
C51A H51B 0.99
C52A O18A 1.436(9)
C52A H52A 0.99
C52A H52B 0.99
C53A O19A 1.448(9)
C53A C54A 1.529(9)
C53A H53A 0.99
C53A H53B 0.99
C54A C55A 1.522(11)
C54A H54A 0.99
C54A H54B 0.99
C55A C56A 1.483(11)
C55A H55A 0.99
C55A H55B 0.99
C56A O19A 1.434(9)
C56A H56A 0.99
C56A H56B 0.99
C57A C58A 1.396(9)
C57A O20A 1.483(9)
C57A H57A 0.99
C57A H57B 0.99
C58A C59A 1.468(9)
C58A H58A 0.99
C58A H58B 0.99
C59A C60A 1.458(9)
C59A H59A 0.99
C59A H59B 0.99
C60A O20A 1.412(9)
C60A H60A 0.99
C60A H60B 0.99
Li4 O21 1.907(13)
Li4 O23 1.911(12)
Li4 O24 1.920(13)
Li4 O22 1.920(12)
C165 O21 1.450(10)
C165 C166 1.504(11)
C165 H16E 0.99
C165 H16F 0.99
C166 C167 1.534(12)
C166 H16G 0.99
C166 H16H 0.99
C167 C168 1.497(13)
C167 H16I 0.99
C167 H16J 0.99
C168 O21 1.431(10)
C168 H16K 0.99
C168 H16L 0.99
C169 O22 1.430(15)
C169 C170 1.488(14)
C169 H16M 0.99
C169 H16N 0.99
C170 C171 1.538(12)
C170 H17A 0.99
C170 H17B 0.99
C171 C172 1.478(12)
C171 H17C 0.99
C171 H17D 0.99
C172 O22 1.438(9)
C172 H17E 0.99
C172 H17F 0.99
C173 O23 1.439(10)
C173 C174 1.537(12)
C173 H17G 0.99
C173 H17H 0.99
C174 C175 1.494(11)
C174 H17I 0.99
C174 H17J 0.99
C175 C176 1.481(11)
C175 H17K 0.99
C175 H17L 0.99
C176 O23 1.453(9)
C176 H17M 0.99
C176 H17N 0.99
C177 O24 1.439(10)
C177 C178 1.466(12)
C177 H17O 0.99
C177 H17P 0.99
C178 C179 1.470(16)
C178 H78X 0.99
C178 H78Y 0.99
C179 C180 1.493(14)
C179 H17Q 0.99
C179 H17R 0.99
C180 O24 1.436(10)
C180 H18A 0.99
C180 H18B 0.99
Li4A O21A 1.899(13)
Li4A O23A 1.903(12)
Li4A O24A 1.911(13)
Li4A O22A 1.930(14)
C65A O21A 1.442(10)
C65A C66A 1.509(12)
C65A H65A 0.99
C65A H65B 0.99
C66A C67A 1.521(12)
C66A H66A 0.99
C66A H66B 0.99
C67A C68A 1.464(13)
C67A H67A 0.99
C67A H67B 0.99
C68A O21A 1.433(12)
C68A H68A 0.99
C68A H68B 0.99
C69A O22A 1.448(15)
C69A C70A 1.490(11)
C69A H69D 0.99
C69A H69E 0.99
C70A C71A 1.550(11)
C70A H70A 0.99
C70A H70B 0.99
C71A C72A 1.497(12)
C71A H71D 0.99
C71A H71E 0.99
C72A O22A 1.440(13)
C72A H72C 0.99
C72A H72D 0.99
C73A O23A 1.426(10)
C73A C74A 1.509(11)
C73A H73A 0.99
C73A H73B 0.99
C74A C75A 1.486(12)
C74A H74A 0.99
C74A H74B 0.99
C75A C76A 1.487(13)
C75A H75A 0.99
C75A H75B 0.99
C76A O23A 1.444(10)
C76A H76D 0.99
C76A H76E 0.99
C77A O24A 1.450(10)
C77A C78A 1.481(12)
C77A H77D 0.99
C77A H77E 0.99
C78A C92A 1.476(15)
C78A H78Q 0.99
C78A H78W 0.99
C92A C93A 1.499(16)
C92A H92A 0.99
C92A H92B 0.99
C93A O24A 1.449(10)
C93A H93A 0.99
C93A H93B 0.99
Li1 O9 1.902(9)
Li2 O14 1.898(9)
Li2 O15 1.917(8)
